data_7205028
loop_
_publ_author_name
'Nilges, Tom'
'Reiser, Sara'
'Hong, Jung Hoon'
'Gaudin, Etienne'
'Pfitzner, Arno'

_publ_section_exptl_refinement 473K
_publ_section_title
;
 Preparation, structural, Raman and impedance spectroscopic
 characterisation of the silver ion conductor (AgI)2Ag3SbS3
;
_journal_coden_ASTM PPCPFQ
_journal_issue 23
_journal_name_full 'Physical Chemistry Chemical Physics'
_journal_page_first 5888
_journal_page_last 5894
_journal_paper_doi 10.1039/b203556a
_journal_volume 4
_journal_year 2002
_chemical_formula_sum 'Ag5 I2 S3 Sb'
_chemical_formula_weight 1011.1
_space_group_IT_number 58
_symmetry_cell_setting orthorhombic
_symmetry_space_group_name_Hall '-P 2 2n'
_symmetry_space_group_name_H-M 'P n n m'
_cell_angle_alpha 90
_cell_angle_beta 90
_cell_angle_gamma 90
_cell_formula_units_Z 4
_cell_length_a 11.0359(8)
_cell_length_b 13.612(1)
_cell_length_c 7.7424(5)
_cell_measurement_radiation 'Mo K\a'
_cell_measurement_reflns_used 8000
_cell_measurement_temperature 473
_cell_measurement_theta_max 30.41
_cell_measurement_theta_min 3.21
_cell_measurement_wavelength 0.71073
_cell_volume 1163.07(14)
_computing_cell_refinement 'Stoe CELL using 8000 reflections'
_computing_data_collection 'Stoe IPDS'
_computing_data_reduction 'Stoe DISPLAY'
_computing_molecular_graphics 'DIAMOND and SCIAN'
_computing_publication_material 'Word 2000'
_computing_structure_refinement JANA98
_computing_structure_solution SHELXS
_diffrn_measured_fraction_theta_full 0.947
_diffrn_measured_fraction_theta_max 0.947
_diffrn_measurement_device 'imaging plate system'
_diffrn_measurement_device_type 'IPDS Stoe'
_diffrn_measurement_method '??integration method??'
_diffrn_radiation_probe x-ray
_diffrn_radiation_type 'Mo K\a'
_diffrn_radiation_wavelength 0.71073
_diffrn_reflns_av_R_equivalents 0.0545
_diffrn_reflns_av_sigmaI/netI 0.0327
_diffrn_reflns_limit_h_max 15
_diffrn_reflns_limit_h_min -15
_diffrn_reflns_limit_k_max 19
_diffrn_reflns_limit_k_min -19
_diffrn_reflns_limit_l_max 10
_diffrn_reflns_limit_l_min -10
_diffrn_reflns_number 18161
_diffrn_reflns_theta_full 30.41
_diffrn_reflns_theta_max 30.41
_diffrn_reflns_theta_min 3.21
_exptl_absorpt_coefficient_mu 16.3274
_exptl_absorpt_correction_T_max 0.1657
_exptl_absorpt_correction_T_min 0.1152
_exptl_absorpt_correction_type gaussian
_exptl_crystal_colour yellow
_exptl_crystal_density_meas 5.772
_exptl_crystal_density_meas_temp 473
_exptl_crystal_description isometric
_exptl_crystal_F_000 1760
_exptl_crystal_size_max 0.31
_exptl_crystal_size_mid 0.20
_exptl_crystal_size_min 0.16
_refine_diff_density_max 0.61
_refine_diff_density_min -0.82
_refine_ls_extinction_coef 0.12(1)
_refine_ls_extinction_method 'B-C type 1 Lorentzian isotropic'
_refine_ls_goodness_of_fit_all 1.32
_refine_ls_goodness_of_fit_obs 1.09
_refine_ls_number_parameters 161
_refine_ls_number_reflns 1784
_refine_ls_R_factor_all 0.0612
_refine_ls_R_factor_gt 0.0305
_refine_ls_shift/esd_max 0.0030
_refine_ls_shift/esd_mean 0.0002
_refine_ls_structure_factor_coef Fsqd
_refine_ls_weighting_details w=1/(\s^2^(I)+0.000576I^2^)
_refine_ls_weighting_scheme sigma
_refine_ls_wR_factor_all 0.0635
_refine_ls_wR_factor_gt 0.0581
_reflns_limit_h_max 15
_reflns_limit_h_min 0
_reflns_limit_k_max 19
_reflns_limit_k_min 0
_reflns_limit_l_max 10
_reflns_limit_l_min 0
_reflns_number_observed 1090
_reflns_number_total 1784
_reflns_observed_criterion 2
_cod_data_source_file b203556a.cif
_cod_data_source_block 473K
_cod_depositor_comments
;
The following automatic conversions were performed:
'_diffrn_radiation_probe' value 'X-ray' changed to 'x-ray' according to
'/home/saulius/struct/CIF-dictionaries/cif_core.dic' dictionary named
'cif_core.dic' version 2.4.1 from 2010-06-29.

Automatic conversion script
Id: cif_fix_enum 1527 2010-12-29 10:47:43Z saulius 

 Updated bibliographic information.

 Antanas Vaitkus,
 2019-10-03
;
_cod_original_cell_volume 1163.1(2)
_cod_original_formula_sum 'Ag5 I2 Sb1 S3'
_cod_database_code 7205028

loop_
_symmetry_equiv_pos_site_id
_symmetry_equiv_pos_as_xyz
1 x,y,z
2 x,y,-z
3 1/2-x,1/2+y,1/2+z
4 1/2-x,1/2+y,1/2-z
5 -x,-y,-z
6 -x,-y,z
7 1/2+x,1/2-y,1/2-z
8 1/2+x,1/2-y,1/2+z

loop_
_atom_site_aniso_label
_atom_site_aniso_U_11
_atom_site_aniso_U_22
_atom_site_aniso_U_33
_atom_site_aniso_U_12
_atom_site_aniso_U_13
_atom_site_aniso_U_23
Ag1 0.211(2) 0.097(2) 0.134(2) -0.035(1) -0.014(1) -0.041(1)
Ag2 0.26(2) 0.30(2) 0.063(2) 0.20(2) 0 0
Ag2' 0.28(2) 0.088(7) 0.116(9) 0.03(1) 0 0
Ag2'' 0.054(5) 0.29(3) 0.099(9) -0.013(6) 0 0
Ag3 0.077(6) 0.17(1) 0.20(2) -0.026(7) -0.06(1) 0.01(1)
Ag3' 0.059(4) 0.109(7) 0.18(5) -0.020(5) 0 0
Ag4 0.085(5) 0.21(1) 0.33(2) -0.031(7) -0.034(6) -0.14(1)
Ag4' 0.068(9) 0.14(3) 0.15(1) -0.03(1) 0 0
I1 0.0559(3) 0.0954(5) 0.0589(4) 0.0047(3) 0 0
I2 0.0644(3) 0.0527(3) 0.1008(6) 0.0022(3) 0 0
Sb 0.0296(2) 0.0463(2) 0.0561(3) -0.0011(2) 0 0
S1 0.0487(9) 0.0356(9) 0.057(1) -0.0011(7) 0 0
S2 0.0522(6) 0.0466(7) 0.0459(9) 0.0024(6) -0.0016(6) -0.0053(5)

loop_
_atom_site_label
_atom_site_type_symbol
_atom_site_symmetry_multiplicity
_atom_site_occupancy
_atom_site_fract_x
_atom_site_fract_y
_atom_site_fract_z
_atom_site_U_iso_or_equiv
Ag1 Ag 1 0.983(3) 0.2733(2) 0.2452(2) 0.2582(4) 0.147(1)
Ag2 Ag 2 0.69(3) 0.215(2) 0.484(3) 0 0.21(1)
Ag2' Ag 2 0.28(2) 0.306(4) 0.547(2) 0 0.163(7)
Ag2'' Ag 2 0.17(2) 0.174(1) 0.399(3) 0 0.147(9)
Ag3 Ag 1 0.42(3) 0.004(3) 0.132(2) -0.134(7) 0.152(8)
Ag3' Ag 2 0.22(6) 0.020(2) 0.865(2) 0 0.12(2)
Ag4 Ag 1 0.32(2) 0.535(1) 0.448(3) 0.224(4) 0.210(8)
Ag4' Ag 2 0.2(1) 0.5 0.5 0.248(4) 0.12(1)
I1 I 2 1 0.54837(5) 0.28051(6) 0 0.0701(2)
I2 I 2 1 0.05447(5) 0.64311(5) 0 0.0726(2)
Sb Sb 2 1 0.31276(4) 1.00030(4) 0 0.0440(1)
S1 S 2 1 0.2031(2) 0.1546(1) 0 0.0470(6)
S2 S 1 1 0.3053(1) 0.4277(1) 0.2679(2) 0.0482(4)
Ag1d Ag 1 1 0.2712 0.2417 0.2734 0.037995
Ag2d Ag 2 1 0.2052 0.4817 0 0.037995
Ag2`d Ag 2 1 0.2924 0.5478 0 0.037995
Ag2``d Ag 2 1 0.173 0.4061 0 0.037995
Ag3d Ag 1 1 0.0005 0.135 -0.1236 0.037995
Ag4d Ag 1 1 0.5295 0.4406 0.2557 0.037995

loop_
_atom_type_symbol
_atom_type_oxidation_number
_atom_type_number_in_cell
_atom_type_scat_dispersion_real
_atom_type_scat_dispersion_imag
_atom_type_scat_source
_atom_type_scat_Cromer_Mann_a1
_atom_type_scat_Cromer_Mann_b1
_atom_type_scat_Cromer_Mann_a2
_atom_type_scat_Cromer_Mann_b2
_atom_type_scat_Cromer_Mann_a3
_atom_type_scat_Cromer_Mann_b3
_atom_type_scat_Cromer_Mann_a4
_atom_type_scat_Cromer_Mann_b4
_atom_type_scat_Cromer_Mann_c
Ag 0 40 -0.897 1.102 International_Tables_Vol_C 19.2808 0.6446 16.688499 7.4726 4.8045 24.6605 1.0463 99.815598 5.179
I 0 16 -0.474 1.812 International_Tables_Vol_C 20.1472 4.347 18.9949 0.3814 7.5138 27.766001 2.2735 66.877602 4.0712
Sb 0 8 -0.587 1.546 International_Tables_Vol_C 19.6418 5.3034 19.0455 0.4607 5.0371 27.9074 2.6827 75.282501 4.5909
S 0 24 0.125 0.123 International_Tables_Vol_C 6.9053 1.4679 5.2034 22.215099 1.4379 0.2536 1.5863 56.172001 0.8669

loop_
_geom_angle_atom_site_label_1
_geom_angle_atom_site_label_2
_geom_angle_atom_site_label_3
_geom_angle
_geom_angle_site_symmetry_1
_geom_angle_site_symmetry_2
_geom_angle_site_symmetry_3
Ag2' Ag1 Ag2'' 143.2(8) 3_545 . .
Ag2' Ag1 Ag3 65.2(9) 3_545 . 2_555
Ag2' Ag1 Ag3 119(1) 3_545 . 8_555
Ag2' Ag1 Ag3' 104.6(6) 3_545 . 3_545
Ag2' Ag1 I1 51.5(6) 3_545 . 7_455
Ag2' Ag1 I2 56.8(7) 3_545 . 3_545
Ag2' Ag1 S1 88.2(3) 3_545 . .
Ag2' Ag1 S2 143.6(3) 3_545 . .
Ag2' Ag1 Ag1d 32(1) 3_545 . .
Ag2' Ag1 Ag2`d 2.4(7) 3_545 . 3_545
Ag2' Ag1 Ag2``d 143.8(7) 3_545 . .
Ag2' Ag1 Ag3d 117.3(6) 3_545 . 8_555
Ag2'' Ag1 Ag3 79.5(8) . . 2_555
Ag2'' Ag1 Ag3 95.7(9) . . 8_555
Ag2'' Ag1 Ag3' 105.9(7) . . 3_545
Ag2'' Ag1 I1 100.4(3) . . 7_455
Ag2'' Ag1 I2 159.8(5) . . 3_545
Ag2'' Ag1 S1 72.7(6) . . .
Ag2'' Ag1 S2 53.2(6) . . .
Ag2'' Ag1 Ag1d 141(1) . . .
Ag2'' Ag1 Ag2`d 145.6(4) . . 3_545
Ag2'' Ag1 Ag2``d 1.3(6) . . .
Ag2'' Ag1 Ag3d 97.0(6) . . 8_555
Ag3 Ag1 Ag3 174.3(6) 2_555 . 8_555
Ag3 Ag1 Ag3' 160.9(9) 2_555 . 3_545
Ag3 Ag1 I1 55.9(8) 2_555 . 7_455
Ag3 Ag1 I2 120.4(6) 2_555 . 3_545
Ag3 Ag1 S1 44.7(8) 2_555 . .
Ag3 Ag1 S2 124.5(4) 2_555 . .
Ag3 Ag1 Ag1d 86(1) 2_555 . .
Ag3 Ag1 Ag2`d 67.3(7) 2_555 . 3_545
Ag3 Ag1 Ag2``d 80.4(6) 2_555 . .
Ag3 Ag1 Ag3d 174.6(5) 2_555 . 8_555
Ag3 Ag1 Ag3 174.3(6) 8_555 . 2_555
Ag3 Ag1 Ag3' 19(1) 8_555 . 3_545
Ag3 Ag1 I1 122.8(9) 8_555 . 7_455
Ag3 Ag1 I2 64.6(7) 8_555 . 3_545
Ag3 Ag1 S1 136.9(9) 8_555 . .
Ag3 Ag1 S2 49.8(5) 8_555 . .
Ag3 Ag1 Ag1d 96(1) 8_555 . .
Ag3 Ag1 Ag2`d 116.8(8) 8_555 . 3_545
Ag3 Ag1 Ag2``d 94.7(7) 8_555 . .
Ag3 Ag1 Ag3d 1.7(9) 8_555 . 8_555
Ag3' Ag1 I1 105.0(3) 3_545 . 7_455
Ag3' Ag1 I2 56.6(4) 3_545 . 3_545
Ag3' Ag1 S1 154.4(3) 3_545 . .
Ag3' Ag1 S2 53.9(4) 3_545 . .
Ag3' Ag1 Ag1d 78(1) 3_545 . .
Ag3' Ag1 Ag2`d 102.9(3) 3_545 . 3_545
Ag3' Ag1 Ag2``d 104.7(4) 3_545 . .
Ag3' Ag1 Ag3d 16.9(2) 3_545 . 8_555
I1 Ag1 I2 94.43(7) 7_455 . 3_545
I1 Ag1 S1 100.33(9) 7_455 . .
I1 Ag1 S2 101.79(9) 7_455 . .
I1 Ag1 Ag1d 43(1) 7_455 . .
I1 Ag1 Ag2`d 53.48(4) 7_455 . 3_545
I1 Ag1 Ag2``d 100.24(7) 7_455 . .
I1 Ag1 Ag3d 121.29(9) 7_455 . 8_555
I2 Ag1 S1 118.1(1) 3_545 . .
I2 Ag1 S2 110.5(1) 3_545 . .
I2 Ag1 Ag1d 52(1) 3_545 . .
I2 Ag1 Ag2`d 54.49(4) 3_545 . 3_545
I2 Ag1 Ag2``d 159.04(9) 3_545 . .
I2 Ag1 Ag3d 63.41(5) 3_545 . 8_555
S1 Ag1 S2 124.2(1) . . .
S1 Ag1 Ag1d 120(1) . . .
S1 Ag1 Ag2`d 89.08(8) . . 3_545
S1 Ag1 Ag2``d 74.03(8) . . .
S1 Ag1 Ag3d 138.4(1) . . 8_555
S2 Ag1 Ag1d 111(1) . . .
S2 Ag1 Ag2`d 143.8(1) . . 3_545
S2 Ag1 Ag2``d 51.93(6) . . .
S2 Ag1 Ag3d 50.41(5) . . 8_555
Ag1d Ag1 Ag2`d 32(1) . . 3_545
Ag1d Ag1 Ag2``d 140(1) . . .
Ag1d Ag1 Ag3d 94(1) . . 8_555
Ag2`d Ag1 Ag2``d 146.21(9) 3_545 . .
Ag2`d Ag1 Ag3d 115.33(8) 3_545 . 8_555
Ag2``d Ag1 Ag3d 96.00(7) . . 8_555
Ag2' Ag2 Ag2'' 152(3) . . .
Ag2' Ag2 Ag4 37(1) . . 5_665
Ag2' Ag2 Ag4 37(1) . . 6_665
Ag2' Ag2 I2 89(2) . . .
Ag2' Ag2 I2 170(2) . . 5_565
Ag2' Ag2 S2 84(1) . . .
Ag2' Ag2 S2 84(1) . . 2_555
Ag2' Ag2 Ag2d 157(*) . . .
Ag2' Ag2 Ag2`d 5(1) . . .
Ag2' Ag2 Ag2``d 154(3) . . .
Ag2'' Ag2 Ag4 123(2) . . 5_665
Ag2'' Ag2 Ag4 123(2) . . 6_665
Ag2'' Ag2 I2 120(2) . . .
Ag2'' Ag2 I2 39(1) . . 5_565
Ag2'' Ag2 S2 82(1) . . .
Ag2'' Ag2 S2 82(1) . . 2_555
Ag2'' Ag2 Ag2d 52(*) . . .
Ag2'' Ag2 Ag2`d 156(3) . . .
Ag2'' Ag2 Ag2``d 2(1) . . .
Ag4 Ag2 Ag4 61.5(8) 5_665 . 6_665
Ag4 Ag2 I2 108(1) 5_665 . .
Ag4 Ag2 I2 147.3(7) 5_665 . 5_565
Ag4 Ag2 S2 101(1) 5_665 . .
Ag4 Ag2 S2 46.7(7) 5_665 . 2_555
Ag4 Ag2 Ag2d 149.2(9) 5_665 . .
Ag4 Ag2 Ag2`d 39.9(9) 5_665 . .
Ag4 Ag2 Ag2``d 125(2) 5_665 . .
Ag4 Ag2 Ag4 61.5(8) 6_665 . 5_665
Ag4 Ag2 I2 108(1) 6_665 . .
Ag4 Ag2 I2 147.3(7) 6_665 . 5_565
Ag4 Ag2 S2 46.7(7) 6_665 . .
Ag4 Ag2 S2 101(1) 6_665 . 2_555
Ag4 Ag2 Ag2d 149.2(9) 6_665 . .
Ag4 Ag2 Ag2`d 39.9(9) 6_665 . .
Ag4 Ag2 Ag2``d 125(2) 6_665 . .
I2 Ag2 I2 81.0(7) . . 5_565
I2 Ag2 S2 120.4(7) . . .
I2 Ag2 S2 120.4(7) . . 2_555
I2 Ag2 Ag2d 68(*) . . .
I2 Ag2 Ag2`d 84(2) . . .
I2 Ag2 Ag2``d 117(2) . . .
I2 Ag2 I2 81.0(7) 5_565 . .
I2 Ag2 S2 101.3(9) 5_565 . .
I2 Ag2 S2 101.3(9) 5_565 . 2_555
I2 Ag2 Ag2d 13(*) 5_565 . .
I2 Ag2 Ag2`d 165(2) 5_565 . .
I2 Ag2 Ag2``d 36(1) 5_565 . .
S2 Ag2 S2 117(1) . . 2_555
S2 Ag2 Ag2d 107(9) . . .
S2 Ag2 Ag2`d 86.3(9) . . .
S2 Ag2 Ag2``d 83(1) . . .
S2 Ag2 S2 117(1) 2_555 . .
S2 Ag2 Ag2d 107(9) 2_555 . .
S2 Ag2 Ag2`d 86.3(9) 2_555 . .
S2 Ag2 Ag2``d 83(1) 2_555 . .
Ag2d Ag2 Ag2`d 152(*) . . .
Ag2d Ag2 Ag2``d 49(*) . . .
Ag2`d Ag2 Ag2``d 159(3) . . .
Ag1 Ag2' Ag1 66.9(4) 3_554 . 4_555
Ag1 Ag2' Ag2 109(2) 3_554 . .
Ag1 Ag2' Ag2'' 120(1) 3_554 . .
Ag1 Ag2' Ag4 143(1) 3_554 . .
Ag1 Ag2' Ag4 76.9(8) 3_554 . 5_665
Ag1 Ag2' Ag4 103.3(8) 3_554 . 2_555
Ag1 Ag2' Ag4 123(1) 3_554 . 6_665
Ag1 Ag2' Ag4' 136(1) 3_554 . .
Ag1 Ag2' Ag4' 90.1(5) 3_554 . 5_665
Ag1 Ag2' I1 59.4(4) 3_554 . 5_665
Ag1 Ag2' I2 55.2(5) 3_554 . .
Ag1 Ag2' S2 157(1) 3_554 . .
Ag1 Ag2' S2 93.2(3) 3_554 . 2_555
Ag1 Ag2' Ag1d 1.21(4) 3_554 . 3_554
Ag1 Ag2' Ag1d 65.7(4) 3_554 . 4_555
Ag1 Ag2' Ag2d 107(2) 3_554 . .
Ag1 Ag2' Ag2`d 73(6) 3_554 . .
Ag1 Ag2' Ag2``d 118(1) 3_554 . .
Ag1 Ag2' Ag4d 146(1) 3_554 . .
Ag1 Ag2' Ag4d 73.7(3) 3_554 . 5_665
Ag1 Ag2' Ag4d 101.5(4) 3_554 . 2_555
Ag1 Ag2' Ag4d 122.0(9) 3_554 . 6_665
Ag1 Ag2' Ag1 66.9(4) 4_555 . 3_554
Ag1 Ag2' Ag2 109(2) 4_555 . .
Ag1 Ag2' Ag2'' 120(1) 4_555 . .
Ag1 Ag2' Ag4 103.3(8) 4_555 . .
Ag1 Ag2' Ag4 123(1) 4_555 . 5_665
Ag1 Ag2' Ag4 143(1) 4_555 . 2_555
Ag1 Ag2' Ag4 76.9(8) 4_555 . 6_665
Ag1 Ag2' Ag4' 90.1(5) 4_555 . .
Ag1 Ag2' Ag4' 136(1) 4_555 . 5_665
Ag1 Ag2' I1 59.4(4) 4_555 . 5_665
Ag1 Ag2' I2 55.2(5) 4_555 . .
Ag1 Ag2' S2 93.2(3) 4_555 . .
Ag1 Ag2' S2 157(1) 4_555 . 2_555
Ag1 Ag2' Ag1d 65.7(4) 4_555 . 3_554
Ag1 Ag2' Ag1d 1.21(4) 4_555 . 4_555
Ag1 Ag2' Ag2d 107(2) 4_555 . .
Ag1 Ag2' Ag2`d 73(6) 4_555 . .
Ag1 Ag2' Ag2``d 118(1) 4_555 . .
Ag1 Ag2' Ag4d 101.5(4) 4_555 . .
Ag1 Ag2' Ag4d 122.0(9) 4_555 . 5_665
Ag1 Ag2' Ag4d 146(1) 4_555 . 2_555
Ag1 Ag2' Ag4d 73.7(3) 4_555 . 6_665
Ag2 Ag2' Ag2'' 14(2) . . .
Ag2 Ag2' Ag4 108(2) . . .
Ag2 Ag2' Ag4 124(1) . . 5_665
Ag2 Ag2' Ag4 108(2) . . 2_555
Ag2 Ag2' Ag4 124(1) . . 6_665
Ag2 Ag2' Ag4' 114(1) . . .
Ag2 Ag2' Ag4' 114(1) . . 5_665
Ag2 Ag2' I1 165(3) . . 5_665
Ag2 Ag2' I2 66(2) . . .
Ag2 Ag2' S2 66.2(9) . . .
Ag2 Ag2' S2 66.2(9) . . 2_555
Ag2 Ag2' Ag1d 109(2) . . 3_554
Ag2 Ag2' Ag1d 109(2) . . 4_555
Ag2 Ag2' Ag2d 2(1) . . .
Ag2 Ag2' Ag2`d 43(8) . . .
Ag2 Ag2' Ag2``d 12(2) . . .
Ag2 Ag2' Ag4d 106(2) . . .
Ag2 Ag2' Ag4d 123.6(9) . . 5_665
Ag2 Ag2' Ag4d 106(2) . . 2_555
Ag2 Ag2' Ag4d 123.6(9) . . 6_665
Ag2'' Ag2' Ag4 96(1) . . .
Ag2'' Ag2' Ag4 116(1) . . 5_665
Ag2'' Ag2' Ag4 96(1) . . 2_555
Ag2'' Ag2' Ag4 116(1) . . 6_665
Ag2'' Ag2' Ag4' 104.3(8) . . .
Ag2'' Ag2' Ag4' 104.3(8) . . 5_665
Ag2'' Ag2' I1 179(2) . . 5_665
Ag2'' Ag2' I2 79(1) . . .
Ag2'' Ag2' S2 59.8(6) . . .
Ag2'' Ag2' S2 59.8(6) . . 2_555
Ag2'' Ag2' Ag1d 120(1) . . 3_554
Ag2'' Ag2' Ag1d 120(1) . . 4_555
Ag2'' Ag2' Ag2d 15.5(8) . . .
Ag2'' Ag2' Ag2`d 57(8) . . .
Ag2'' Ag2' Ag2``d 1.6(7) . . .
Ag2'' Ag2' Ag4d 94.3(8) . . .
Ag2'' Ag2' Ag4d 116.3(7) . . 5_665
Ag2'' Ag2' Ag4d 94.3(8) . . 2_555
Ag2'' Ag2' Ag4d 116.3(7) . . 6_665
Ag4 Ag2' Ag4 81(1) . . 5_665
Ag4 Ag2' Ag4 62(1) . . 2_555
Ag4 Ag2' Ag4 27(1) . . 6_665
Ag4 Ag2' Ag4' 13.3(6) . . .
Ag4 Ag2' Ag4' 73(1) . . 5_665
Ag4 Ag2' I1 85(1) . . 5_665
Ag4 Ag2' I2 148.8(6) . . .
Ag4 Ag2' S2 49.1(7) . . .
Ag4 Ag2' S2 99(1) . . 2_555
Ag4 Ag2' Ag1d 143(1) . . 3_554
Ag4 Ag2' Ag1d 104.2(8) . . 4_555
Ag4 Ag2' Ag2d 110(1) . . .
Ag4 Ag2' Ag2`d 141(5) . . .
Ag4 Ag2' Ag2``d 97.8(8) . . .
Ag4 Ag2' Ag4d 4.0(4) . . .
Ag4 Ag2' Ag4d 84(1) . . 5_665
Ag4 Ag2' Ag4d 65.8(9) . . 2_555
Ag4 Ag2' Ag4d 30.2(7) . . 6_665
Ag4 Ag2' Ag4 81(1) 5_665 . .
Ag4 Ag2' Ag4 27(1) 5_665 . 2_555
Ag4 Ag2' Ag4 89(2) 5_665 . 6_665
Ag4 Ag2' Ag4' 87(1) 5_665 . .
Ag4 Ag2' Ag4' 14.5(8) 5_665 . 5_665
Ag4 Ag2' I1 65(1) 5_665 . 5_665
Ag4 Ag2' I2 129.2(9) 5_665 . .
Ag4 Ag2' S2 125(2) 5_665 . .
Ag4 Ag2' S2 57.8(8) 5_665 . 2_555
Ag4 Ag2' Ag1d 77.7(8) 5_665 . 3_554
Ag4 Ag2' Ag1d 122(1) 5_665 . 4_555
Ag4 Ag2' Ag2d 125(1) 5_665 . .
Ag4 Ag2' Ag2`d 135(1) 5_665 . .
Ag4 Ag2' Ag2``d 117(1) 5_665 . .
Ag4 Ag2' Ag4d 85(1) 5_665 . .
Ag4 Ag2' Ag4d 3.4(6) 5_665 . 5_665
Ag4 Ag2' Ag4d 26.9(9) 5_665 . 2_555
Ag4 Ag2' Ag4d 92(2) 5_665 . 6_665
Ag4 Ag2' Ag4 62(1) 2_555 . .
Ag4 Ag2' Ag4 27(1) 2_555 . 5_665
Ag4 Ag2' Ag4 81(1) 2_555 . 6_665
Ag4 Ag2' Ag4' 73(1) 2_555 . .
Ag4 Ag2' Ag4' 13.3(6) 2_555 . 5_665
Ag4 Ag2' I1 85(1) 2_555 . 5_665
Ag4 Ag2' I2 148.8(6) 2_555 . .
Ag4 Ag2' S2 99(1) 2_555 . .
Ag4 Ag2' S2 49.1(7) 2_555 . 2_555
Ag4 Ag2' Ag1d 104.2(8) 2_555 . 3_554
Ag4 Ag2' Ag1d 143(1) 2_555 . 4_555
Ag4 Ag2' Ag2d 110(1) 2_555 . .
Ag4 Ag2' Ag2`d 141(5) 2_555 . .
Ag4 Ag2' Ag2``d 97.8(8) 2_555 . .
Ag4 Ag2' Ag4d 65.8(9) 2_555 . .
Ag4 Ag2' Ag4d 30.2(7) 2_555 . 5_665
Ag4 Ag2' Ag4d 4.0(4) 2_555 . 2_555
Ag4 Ag2' Ag4d 84(1) 2_555 . 6_665
Ag4 Ag2' Ag4 27(1) 6_665 . .
Ag4 Ag2' Ag4 89(2) 6_665 . 5_665
Ag4 Ag2' Ag4 81(1) 6_665 . 2_555
Ag4 Ag2' Ag4' 14.5(8) 6_665 . .
Ag4 Ag2' Ag4' 87(1) 6_665 . 5_665
Ag4 Ag2' I1 65(1) 6_665 . 5_665
Ag4 Ag2' I2 129.2(9) 6_665 . .
Ag4 Ag2' S2 57.8(8) 6_665 . .
Ag4 Ag2' S2 125(2) 6_665 . 2_555
Ag4 Ag2' Ag1d 122(1) 6_665 . 3_554
Ag4 Ag2' Ag1d 77.7(8) 6_665 . 4_555
Ag4 Ag2' Ag2d 125(1) 6_665 . .
Ag4 Ag2' Ag2`d 135(1) 6_665 . .
Ag4 Ag2' Ag2``d 117(1) 6_665 . .
Ag4 Ag2' Ag4d 26.9(9) 6_665 . .
Ag4 Ag2' Ag4d 92(2) 6_665 . 5_665
Ag4 Ag2' Ag4d 85(1) 6_665 . 2_555
Ag4 Ag2' Ag4d 3.4(6) 6_665 . 6_665
Ag4' Ag2' Ag4' 81(1) . . 5_665
Ag4' Ag2' I1 76.6(9) . . 5_665
Ag4' Ag2' I2 138.6(6) . . .
Ag4' Ag2' S2 49.8(5) . . .
Ag4' Ag2' S2 112(1) . . 2_555
Ag4' Ag2' Ag1d 135(1) . . 3_554
Ag4' Ag2' Ag1d 90.9(5) . . 4_555
Ag4' Ag2' Ag2d 115.5(9) . . .
Ag4' Ag2' Ag2`d 137(2) . . .
Ag4' Ag2' Ag2``d 105.5(6) . . .
Ag4' Ag2' Ag4d 12.4(2) . . .
Ag4' Ag2' Ag4d 90(1) . . 5_665
Ag4' Ag2' Ag4d 76(1) . . 2_555
Ag4' Ag2' Ag4d 17.0(3) . . 6_665
Ag4' Ag2' Ag4' 81(1) 5_665 . .
Ag4' Ag2' I1 76.6(9) 5_665 . 5_665
Ag4' Ag2' I2 138.6(6) 5_665 . .
Ag4' Ag2' S2 112(1) 5_665 . .
Ag4' Ag2' S2 49.8(5) 5_665 . 2_555
Ag4' Ag2' Ag1d 90.9(5) 5_665 . 3_554
Ag4' Ag2' Ag1d 135(1) 5_665 . 4_555
Ag4' Ag2' Ag2d 115.5(9) 5_665 . .
Ag4' Ag2' Ag2`d 137(2) 5_665 . .
Ag4' Ag2' Ag2``d 105.5(6) 5_665 . .
Ag4' Ag2' Ag4d 76(1) 5_665 . .
Ag4' Ag2' Ag4d 17.0(3) 5_665 . 5_665
Ag4' Ag2' Ag4d 12.4(2) 5_665 . 2_555
Ag4' Ag2' Ag4d 90(1) 5_665 . 6_665
I1 Ag2' I2 99.3(7) 5_665 . .
I1 Ag2' S2 121(1) 5_665 . .
I1 Ag2' S2 121(1) 5_665 . 2_555
I1 Ag2' Ag1d 58.8(4) 5_665 . 3_554
I1 Ag2' Ag1d 58.8(4) 5_665 . 4_555
I1 Ag2' Ag2d 163(2) 5_665 . .
I1 Ag2' Ag2`d 122(8) 5_665 . .
I1 Ag2' Ag2``d 177(2) 5_665 . .
I1 Ag2' Ag4d 87(1) 5_665 . .
I1 Ag2' Ag4d 64.4(8) 5_665 . 5_665
I1 Ag2' Ag4d 87(1) 5_665 . 2_555
I1 Ag2' Ag4d 64.4(8) 5_665 . 6_665
I2 Ag2' S2 105(1) . . .
I2 Ag2' S2 105(1) . . 2_555
I2 Ag2' Ag1d 54.8(5) . . 3_554
I2 Ag2' Ag1d 54.8(5) . . 4_555
I2 Ag2' Ag2d 64(2) . . .
I2 Ag2' Ag2`d 22(8) . . .
I2 Ag2' Ag2``d 78(1) . . .
I2 Ag2' Ag4d 145.0(5) . . .
I2 Ag2' Ag4d 125.8(6) . . 5_665
I2 Ag2' Ag4d 145.0(5) . . 2_555
I2 Ag2' Ag4d 125.8(6) . . 6_665
S2 Ag2' S2 103.8(7) . . 2_555
S2 Ag2' Ag1d 156(1) . . 3_554
S2 Ag2' Ag1d 94.4(3) . . 4_555
S2 Ag2' Ag2d 67.1(6) . . .
S2 Ag2' Ag2`d 92(5) . . .
S2 Ag2' Ag2``d 60.5(5) . . .
S2 Ag2' Ag4d 45.3(5) . . .
S2 Ag2' Ag4d 128(1) . . 5_665
S2 Ag2' Ag4d 101.1(9) . . 2_555
S2 Ag2' Ag4d 57.4(4) . . 6_665
S2 Ag2' S2 103.8(7) 2_555 . .
S2 Ag2' Ag1d 94.4(3) 2_555 . 3_554
S2 Ag2' Ag1d 156(1) 2_555 . 4_555
S2 Ag2' Ag2d 67.1(6) 2_555 . .
S2 Ag2' Ag2`d 92(5) 2_555 . .
S2 Ag2' Ag2``d 60.5(5) 2_555 . .
S2 Ag2' Ag4d 101.1(9) 2_555 . .
S2 Ag2' Ag4d 57.4(4) 2_555 . 5_665
S2 Ag2' Ag4d 45.3(5) 2_555 . 2_555
S2 Ag2' Ag4d 128(1) 2_555 . 6_665
Ag1d Ag2' Ag1d 64.5(4) 3_554 . 4_555
Ag1d Ag2' Ag2d 108(2) 3_554 . .
Ag1d Ag2' Ag2`d 73(6) 3_554 . .
Ag1d Ag2' Ag2``d 119(1) 3_554 . .
Ag1d Ag2' Ag4d 145(1) 3_554 . .
Ag1d Ag2' Ag4d 74.5(3) 3_554 . 5_665
Ag1d Ag2' Ag4d 102.5(5) 3_554 . 2_555
Ag1d Ag2' Ag4d 121.2(9) 3_554 . 6_665
Ag1d Ag2' Ag1d 64.5(4) 4_555 . 3_554
Ag1d Ag2' Ag2d 108(2) 4_555 . .
Ag1d Ag2' Ag2`d 73(6) 4_555 . .
Ag1d Ag2' Ag2``d 119(1) 4_555 . .
Ag1d Ag2' Ag4d 102.5(5) 4_555 . .
Ag1d Ag2' Ag4d 121.2(9) 4_555 . 5_665
Ag1d Ag2' Ag4d 145(1) 4_555 . 2_555
Ag1d Ag2' Ag4d 74.5(3) 4_555 . 6_665
Ag2d Ag2' Ag2`d 42(8) . . .
Ag2d Ag2' Ag2``d 13.9(4) . . .
Ag2d Ag2' Ag4d 107.0(9) . . .
Ag2d Ag2' Ag4d 124.4(6) . . 5_665
Ag2d Ag2' Ag4d 107.0(9) . . 2_555
Ag2d Ag2' Ag4d 124.4(6) . . 6_665
Ag2`d Ag2' Ag2``d 55(8) . . .
Ag2`d Ag2' Ag4d 137(5) . . .
Ag2`d Ag2' Ag4d 132(1) . . 5_665
Ag2`d Ag2' Ag4d 137(5) . . 2_555
Ag2`d Ag2' Ag4d 132(1) . . 6_665
Ag2``d Ag2' Ag4d 95.7(6) . . .
Ag2``d Ag2' Ag4d 117.3(6) . . 5_665
Ag2``d Ag2' Ag4d 95.7(6) . . 2_555
Ag2``d Ag2' Ag4d 117.3(6) . . 6_665
Ag4d Ag2' Ag4d 88(1) . . 5_665
Ag4d Ag2' Ag4d 69.3(8) . . 2_555
Ag4d Ag2' Ag4d 29.4(3) . . 6_665
Ag4d Ag2' Ag4d 88(1) 5_665 . .
Ag4d Ag2' Ag4d 29.4(3) 5_665 . 2_555
Ag4d Ag2' Ag4d 95(1) 5_665 . 6_665
Ag4d Ag2' Ag4d 69.3(8) 2_555 . .
Ag4d Ag2' Ag4d 29.4(3) 2_555 . 5_665
Ag4d Ag2' Ag4d 88(1) 2_555 . 6_665
Ag4d Ag2' Ag4d 29.4(3) 6_665 . .
Ag4d Ag2' Ag4d 95(1) 6_665 . 5_665
Ag4d Ag2' Ag4d 88(1) 6_665 . 2_555
Ag1 Ag2'' Ag1 81(1) . . 2_555
Ag1 Ag2'' Ag2 120(1) . . .
Ag1 Ag2'' Ag2' 109.9(8) . . .
Ag1 Ag2'' I2 101(1) . . 5_565
Ag1 Ag2'' S1 45.1(6) . . .
Ag1 Ag2'' S2 51.7(4) . . .
Ag1 Ag2'' S2 115.4(9) . . 2_555
Ag1 Ag2'' Ag1d 1.46(5) . . .
Ag1 Ag2'' Ag1d 82(1) . . 2_555
Ag1 Ag2'' Ag2d 122.9(6) . . .
Ag1 Ag2'' Ag2`d 112.1(4) . . .
Ag1 Ag2'' Ag2``d 135(4) . . .
Ag1 Ag2'' Ag1 81(1) 2_555 . .
Ag1 Ag2'' Ag2 120(1) 2_555 . .
Ag1 Ag2'' Ag2' 109.9(8) 2_555 . .
Ag1 Ag2'' I2 101(1) 2_555 . 5_565
Ag1 Ag2'' S1 45.1(6) 2_555 . .
Ag1 Ag2'' S2 115.4(9) 2_555 . .
Ag1 Ag2'' S2 51.7(4) 2_555 . 2_555
Ag1 Ag2'' Ag1d 82(1) 2_555 . .
Ag1 Ag2'' Ag1d 1.46(5) 2_555 . 2_555
Ag1 Ag2'' Ag2d 122.9(6) 2_555 . .
Ag1 Ag2'' Ag2`d 112.1(4) 2_555 . .
Ag1 Ag2'' Ag2``d 135(4) 2_555 . .
Ag2 Ag2'' Ag2' 15(2) . . .
Ag2 Ag2'' I2 124(2) . . 5_565
Ag2 Ag2'' S1 153(2) . . .
Ag2 Ag2'' S2 69.6(9) . . .
Ag2 Ag2'' S2 69.6(9) . . 2_555
Ag2 Ag2'' Ag1d 120(1) . . .
Ag2 Ag2'' Ag1d 120(1) . . 2_555
Ag2 Ag2'' Ag2d 4(1) . . .
Ag2 Ag2'' Ag2`d 12(1) . . .
Ag2 Ag2'' Ag2``d 27(8) . . .
Ag2' Ag2'' I2 138(2) . . 5_565
Ag2' Ag2'' S1 139(1) . . .
Ag2' Ag2'' S2 62.9(7) . . .
Ag2' Ag2'' S2 62.9(7) . . 2_555
Ag2' Ag2'' Ag1d 110.3(7) . . .
Ag2' Ag2'' Ag1d 110.3(7) . . 2_555
Ag2' Ag2'' Ag2d 19(1) . . .
Ag2' Ag2'' Ag2`d 3.0(9) . . .
Ag2' Ag2'' Ag2``d 42(8) . . .
I2 Ag2'' S1 83(1) 5_565 . .
I2 Ag2'' S2 125.9(3) 5_565 . .
I2 Ag2'' S2 125.9(3) 5_565 . 2_555
I2 Ag2'' Ag1d 100(1) 5_565 . .
I2 Ag2'' Ag1d 100(1) 5_565 . 2_555
I2 Ag2'' Ag2d 120(2) 5_565 . .
I2 Ag2'' Ag2`d 135(2) 5_565 . .
I2 Ag2'' Ag2``d 96(8) 5_565 . .
S1 Ag2'' S2 96(1) . . .
S1 Ag2'' S2 96(1) . . 2_555
S1 Ag2'' Ag1d 45.7(6) . . .
S1 Ag2'' Ag1d 45.7(6) . . 2_555
S1 Ag2'' Ag2d 158(1) . . .
S1 Ag2'' Ag2`d 141.7(7) . . .
S1 Ag2'' Ag2``d 179(9) . . .
S2 Ag2'' S2 108.2(7) . . 2_555
S2 Ag2'' Ag1d 51.4(4) . . .
S2 Ag2'' Ag1d 116.8(9) . . 2_555
S2 Ag2'' Ag2d 71.8(8) . . .
S2 Ag2'' Ag2`d 64.1(7) . . .
S2 Ag2'' Ag2``d 85(5) . . .
S2 Ag2'' S2 108.2(7) 2_555 . .
S2 Ag2'' Ag1d 116.8(9) 2_555 . .
S2 Ag2'' Ag1d 51.4(4) 2_555 . 2_555
S2 Ag2'' Ag2d 71.8(8) 2_555 . .
S2 Ag2'' Ag2`d 64.1(7) 2_555 . .
S2 Ag2'' Ag2``d 85(5) 2_555 . .
Ag1d Ag2'' Ag1d 83(1) . . 2_555
Ag1d Ag2'' Ag2d 122.8(6) . . .
Ag1d Ag2'' Ag2`d 112.4(4) . . .
Ag1d Ag2'' Ag2``d 135(3) . . .
Ag1d Ag2'' Ag1d 83(1) 2_555 . .
Ag1d Ag2'' Ag2d 122.8(6) 2_555 . .
Ag1d Ag2'' Ag2`d 112.4(4) 2_555 . .
Ag1d Ag2'' Ag2``d 135(3) 2_555 . .
Ag2d Ag2'' Ag2`d 15.8(4) . . .
Ag2d Ag2'' Ag2``d 23(8) . . .
Ag2`d Ag2'' Ag2``d 39(8) . . .
Ag1 Ag3 Ag1 112(1) 2_555 . 8_454
Ag1 Ag3 Ag3 106(2) 2_555 . 2_555
Ag1 Ag3 Ag3' 117(2) 2_555 . 5_565
Ag1 Ag3 Ag4 115(1) 2_555 . 3_544
Ag1 Ag3 Ag4 108(1) 2_555 . 7_455
Ag1 Ag3 Ag4 86(2) 2_555 . 8_454
Ag1 Ag3 Ag4' 107(2) 2_555 . 3_544
Ag1 Ag3 Ag4' 118(1) 2_555 . 7_455
Ag1 Ag3 I1 56.3(7) 2_555 . 7_454
Ag1 Ag3 I2 80.9(6) 2_555 . 5_565
Ag1 Ag3 S1 45.2(5) 2_555 . .
Ag1 Ag3 S2 145(2) 2_555 . 8_454
Ag1 Ag3 Ag1d 2.12(5) 2_555 . 2_555
Ag1 Ag3 Ag1d 112.8(9) 2_555 . 8_454
Ag1 Ag3 Ag3d 112(*) 2_555 . .
Ag1 Ag3 Ag3d 106(1) 2_555 . 2_555
Ag1 Ag3 Ag4d 117(1) 2_555 . 3_544
Ag1 Ag3 Ag4d 109(1) 2_555 . 7_455
Ag1 Ag3 Ag4d 88(2) 2_555 . 8_454
Ag1 Ag3 Ag1 112(1) 8_454 . 2_555
Ag1 Ag3 Ag3 105(2) 8_454 . 2_555
Ag1 Ag3 Ag3' 92(2) 8_454 . 5_565
Ag1 Ag3 Ag4 104(1) 8_454 . 3_544
Ag1 Ag3 Ag4 120(1) 8_454 . 7_455
Ag1 Ag3 Ag4 111(2) 8_454 . 8_454
Ag1 Ag3 Ag4' 110(2) 8_454 . 3_544
Ag1 Ag3 Ag4' 119(1) 8_454 . 7_455
Ag1 Ag3 I1 71.5(9) 8_454 . 7_454
Ag1 Ag3 I2 55.5(4) 8_454 . 5_565
Ag1 Ag3 S1 140(1) 8_454 . .
Ag1 Ag3 S2 51.2(6) 8_454 . 8_454
Ag1 Ag3 Ag1d 112(1) 8_454 . 2_555
Ag1 Ag3 Ag1d 2.31(5) 8_454 . 8_454
Ag1 Ag3 Ag3d 70(*) 8_454 . .
Ag1 Ag3 Ag3d 104(1) 8_454 . 2_555
Ag1 Ag3 Ag4d 108(1) 8_454 . 3_544
Ag1 Ag3 Ag4d 119(1) 8_454 . 7_455
Ag1 Ag3 Ag4d 113(2) 8_454 . 8_454
Ag3 Ag3 Ag3' 14(2) 2_555 . 5_565
Ag3 Ag3 Ag4 113(2) 2_555 . 3_544
Ag3 Ag3 Ag4 20(1) 2_555 . 7_455
Ag3 Ag3 Ag4 134(2) 2_555 . 8_454
Ag3 Ag3 Ag4' 117(2) 2_555 . 3_544
Ag3 Ag3 Ag4' 31.0(9) 2_555 . 7_455
Ag3 Ag3 I1 156(1) 2_555 . 7_454
Ag3 Ag3 I2 72(1) 2_555 . 5_565
Ag3 Ag3 S1 65(2) 2_555 . .
Ag3 Ag3 S2 108(2) 2_555 . 8_454
Ag3 Ag3 Ag1d 108(2) 2_555 . 2_555
Ag3 Ag3 Ag1d 103(2) 2_555 . 8_454
Ag3 Ag3 Ag3d 36(*) 2_555 . .
Ag3 Ag3 Ag3d 1.7(8) 2_555 . 2_555
Ag3 Ag3 Ag4d 108(1) 2_555 . 3_544
Ag3 Ag3 Ag4d 19.3(8) 2_555 . 7_455
Ag3 Ag3 Ag4d 130(2) 2_555 . 8_454
Ag3' Ag3 Ag4 113(2) 5_565 . 3_544
Ag3' Ag3 Ag4 29(2) 5_565 . 7_455
Ag3' Ag3 Ag4 139(3) 5_565 . 8_454
Ag3' Ag3 Ag4' 118(3) 5_565 . 3_544
Ag3' Ag3 Ag4' 36(2) 5_565 . 7_455
Ag3' Ag3 I1 155(2) 5_565 . 7_454
Ag3' Ag3 I2 67(2) 5_565 . 5_565
Ag3' Ag3 S1 79(3) 5_565 . .
Ag3' Ag3 S2 95(2) 5_565 . 8_454
Ag3' Ag3 Ag1d 119(2) 5_565 . 2_555
Ag3' Ag3 Ag1d 90(2) 5_565 . 8_454
Ag3' Ag3 Ag3d 26(*) 5_565 . .
Ag3' Ag3 Ag3d 13(2) 5_565 . 2_555
Ag3' Ag3 Ag4d 108(2) 5_565 . 3_544
Ag3' Ag3 Ag4d 29(2) 5_565 . 7_455
Ag3' Ag3 Ag4d 135(3) 5_565 . 8_454
Ag4 Ag3 Ag4 96(1) 3_544 . 7_455
Ag4 Ag3 Ag4 31(1) 3_544 . 8_454
Ag4 Ag3 Ag4' 8.3(5) 3_544 . 3_544
Ag4 Ag3 Ag4' 83(1) 3_544 . 7_455
Ag4 Ag3 I1 91(2) 3_544 . 7_454
Ag4 Ag3 I2 159(1) 3_544 . 5_565
Ag4 Ag3 S1 115(1) 3_544 . .
Ag4 Ag3 S2 55.9(7) 3_544 . 8_454
Ag4 Ag3 Ag1d 113(1) 3_544 . 2_555
Ag4 Ag3 Ag1d 106(1) 3_544 . 8_454
Ag4 Ag3 Ag3d 130(*) 3_544 . .
Ag4 Ag3 Ag3d 114(2) 3_544 . 2_555
Ag4 Ag3 Ag4d 5.6(6) 3_544 . 3_544
Ag4 Ag3 Ag4d 96(1) 3_544 . 7_455
Ag4 Ag3 Ag4d 27.2(9) 3_544 . 8_454
Ag4 Ag3 Ag4 96(1) 7_455 . 3_544
Ag4 Ag3 Ag4 115(2) 7_455 . 8_454
Ag4 Ag3 Ag4' 98(2) 7_455 . 3_544
Ag4 Ag3 Ag4' 13.8(6) 7_455 . 7_455
Ag4 Ag3 I1 165(1) 7_455 . 7_454
Ag4 Ag3 I2 91(1) 7_455 . 5_565
Ag4 Ag3 S1 63(1) 7_455 . .
Ag4 Ag3 S2 106(1) 7_455 . 8_454
Ag4 Ag3 Ag1d 110(1) 7_455 . 2_555
Ag4 Ag3 Ag1d 118(1) 7_455 . 8_454
Ag4 Ag3 Ag3d 55(*) 7_455 . .
Ag4 Ag3 Ag3d 21.2(7) 7_455 . 2_555
Ag4 Ag3 Ag4d 90(1) 7_455 . 3_544
Ag4 Ag3 Ag4d 0.7(3) 7_455 . 7_455
Ag4 Ag3 Ag4d 110(2) 7_455 . 8_454
Ag4 Ag3 Ag4 31(1) 8_454 . 3_544
Ag4 Ag3 Ag4 115(2) 8_454 . 7_455
Ag4 Ag3 Ag4' 23(1) 8_454 . 3_544
Ag4 Ag3 Ag4' 104(2) 8_454 . 7_455
Ag4 Ag3 I1 66(2) 8_454 . 7_454
Ag4 Ag3 I2 154(3) 8_454 . 5_565
Ag4 Ag3 S1 101(2) 8_454 . .
Ag4 Ag3 S2 76(1) 8_454 . 8_454
Ag4 Ag3 Ag1d 84(2) 8_454 . 2_555
Ag4 Ag3 Ag1d 113(2) 8_454 . 8_454
Ag4 Ag3 Ag3d 161(*) 8_454 . .
Ag4 Ag3 Ag3d 136(2) 8_454 . 2_555
Ag4 Ag3 Ag4d 34(1) 8_454 . 3_544
Ag4 Ag3 Ag4d 115(2) 8_454 . 7_455
Ag4 Ag3 Ag4d 5(1) 8_454 . 8_454
Ag4' Ag3 Ag4' 86(1) 3_544 . 7_455
Ag4' Ag3 I1 86(2) 3_544 . 7_454
Ag4' Ag3 I2 165(2) 3_544 . 5_565
Ag4' Ag3 S1 109(1) 3_544 . .
Ag4' Ag3 S2 63.0(9) 3_544 . 8_454
Ag4' Ag3 Ag1d 105(2) 3_544 . 2_555
Ag4' Ag3 Ag1d 111(2) 3_544 . 8_454
Ag4' Ag3 Ag3d 138(*) 3_544 . .
Ag4' Ag3 Ag3d 118(2) 3_544 . 2_555
Ag4' Ag3 Ag4d 10.8(7) 3_544 . 3_544
Ag4' Ag3 Ag4d 98(1) 3_544 . 7_455
Ag4' Ag3 Ag4d 19.3(7) 3_544 . 8_454
Ag4' Ag3 Ag4' 86(1) 7_455 . 3_544
Ag4' Ag3 I1 168(1) 7_455 . 7_454
Ag4' Ag3 I2 102(1) 7_455 . 5_565
Ag4' Ag3 S1 73(1) 7_455 . .
Ag4' Ag3 S2 95(1) 7_455 . 8_454
Ag4' Ag3 Ag1d 120(1) 7_455 . 2_555
Ag4' Ag3 Ag1d 117(1) 7_455 . 8_454
Ag4' Ag3 Ag3d 62(*) 7_455 . .
Ag4' Ag3 Ag3d 32.2(6) 7_455 . 2_555
Ag4' Ag3 Ag4d 77.2(8) 7_455 . 3_544
Ag4' Ag3 Ag4d 13.7(3) 7_455 . 7_455
Ag4' Ag3 Ag4d 100(2) 7_455 . 8_454
I1 Ag3 I2 87.8(8) 7_454 . 5_565
I1 Ag3 S1 101(1) 7_454 . .
I1 Ag3 S2 89(1) 7_454 . 8_454
I1 Ag3 Ag1d 54.5(6) 7_454 . 2_555
I1 Ag3 Ag1d 73.4(9) 7_454 . 8_454
I1 Ag3 Ag3d 129(*) 7_454 . .
I1 Ag3 Ag3d 155(1) 7_454 . 2_555
I1 Ag3 Ag4d 96(1) 7_454 . 3_544
I1 Ag3 Ag4d 165(1) 7_454 . 7_455
I1 Ag3 Ag4d 71(2) 7_454 . 8_454
I2 Ag3 S1 86(1) 5_565 . .
I2 Ag3 S2 103.2(9) 5_565 . 8_454
I2 Ag3 Ag1d 82.2(6) 5_565 . 2_555
I2 Ag3 Ag1d 53.7(4) 5_565 . 8_454
I2 Ag3 Ag3d 43(*) 5_565 . .
I2 Ag3 Ag3d 70(1) 5_565 . 2_555
I2 Ag3 Ag4d 161(1) 5_565 . 3_544
I2 Ag3 Ag4d 91(1) 5_565 . 7_455
I2 Ag3 Ag4d 158(3) 5_565 . 8_454
S1 Ag3 S2 167(2) . . 8_454
S1 Ag3 Ag1d 46.9(6) . . 2_555
S1 Ag3 Ag1d 139(1) . . 8_454
S1 Ag3 Ag3d 88(*) . . .
S1 Ag3 Ag3d 66(1) . . 2_555
S1 Ag3 Ag4d 112(1) . . 3_544
S1 Ag3 Ag4d 64(1) . . 7_455
S1 Ag3 Ag4d 100(2) . . 8_454
S2 Ag3 Ag1d 143(2) 8_454 . 2_555
S2 Ag3 Ag1d 52.2(6) 8_454 . 8_454
S2 Ag3 Ag3d 92(*) 8_454 . .
S2 Ag3 Ag3d 107(2) 8_454 . 2_555
S2 Ag3 Ag4d 58.3(7) 8_454 . 3_544
S2 Ag3 Ag4d 105(1) 8_454 . 7_455
S2 Ag3 Ag4d 75(2) 8_454 . 8_454
Ag1d Ag3 Ag1d 113(1) 2_555 . 8_454
Ag1d Ag3 Ag3d 114(*) 2_555 . .
Ag1d Ag3 Ag3d 109(1) 2_555 . 2_555
Ag1d Ag3 Ag4d 115(1) 2_555 . 3_544
Ag1d Ag3 Ag4d 111(1) 2_555 . 7_455
Ag1d Ag3 Ag4d 87(2) 2_555 . 8_454
Ag1d Ag3 Ag1d 113(1) 8_454 . 2_555
Ag1d Ag3 Ag3d 68(*) 8_454 . .
Ag1d Ag3 Ag3d 101(1) 8_454 . 2_555
Ag1d Ag3 Ag4d 109(1) 8_454 . 3_544
Ag1d Ag3 Ag4d 117(1) 8_454 . 7_455
Ag1d Ag3 Ag4d 115(2) 8_454 . 8_454
Ag3d Ag3 Ag3d 35(*) . . 2_555
Ag3d Ag3 Ag4d 127(*) . . 3_544
Ag3d Ag3 Ag4d 54(*) . . 7_455
Ag3d Ag3 Ag4d 157(*) . . 8_454
Ag3d Ag3 Ag3d 35(*) 2_555 . .
Ag3d Ag3 Ag4d 109(1) 2_555 . 3_544
Ag3d Ag3 Ag4d 20.8(5) 2_555 . 7_455
Ag3d Ag3 Ag4d 131(2) 2_555 . 8_454
Ag4d Ag3 Ag4d 90.3(9) 3_544 . 7_455
Ag4d Ag3 Ag4d 30.1(8) 3_544 . 8_454
Ag4d Ag3 Ag4d 90.3(9) 7_455 . 3_544
Ag4d Ag3 Ag4d 111(2) 7_455 . 8_454
Ag4d Ag3 Ag4d 30.1(8) 8_454 . 3_544
Ag4d Ag3 Ag4d 111(2) 8_454 . 7_455
Ag1 Ag3' Ag1 67.4(4) 3_554 . 4_555
Ag1 Ag3' Ag3 136(2) 3_554 . 5_565
Ag1 Ag3' Ag3 69(2) 3_554 . 6_565
Ag1 Ag3' Ag4 84.6(6) 3_554 . 3_554
Ag1 Ag3' Ag4 133.7(7) 3_554 . 7_465
Ag1 Ag3' Ag4 149.2(8) 3_554 . 4_555
Ag1 Ag3' Ag4 88.8(5) 3_554 . 8_464
Ag1 Ag3' Ag4' 89.0(4) 3_554 . 3_554
Ag1 Ag3' Ag4' 142.0(8) 3_554 . 7_465
Ag1 Ag3' I2 55.6(4) 3_554 . .
Ag1 Ag3' S1 128.4(7) 3_554 . 5_565
Ag1 Ag3' S2 47.0(3) 3_554 . 3_554
Ag1 Ag3' S2 92.1(6) 3_554 . 4_555
Ag1 Ag3' Ag1d 2.16(5) 3_554 . 3_554
Ag1 Ag3' Ag1d 65.3(4) 3_554 . 4_555
Ag1 Ag3' Ag3d 134(2) 3_554 . 5_565
Ag1 Ag3' Ag3d 67(1) 3_554 . 6_565
Ag1 Ag3' Ag4d 85.2(3) 3_554 . 3_554
Ag1 Ag3' Ag4d 133.8(7) 3_554 . 7_465
Ag1 Ag3' Ag4d 149.6(8) 3_554 . 4_555
Ag1 Ag3' Ag4d 92.7(3) 3_554 . 8_464
Ag1 Ag3' Ag1 67.4(4) 4_555 . 3_554
Ag1 Ag3' Ag3 69(2) 4_555 . 5_565
Ag1 Ag3' Ag3 136(2) 4_555 . 6_565
Ag1 Ag3' Ag4 149.2(8) 4_555 . 3_554
Ag1 Ag3' Ag4 88.8(5) 4_555 . 7_465
Ag1 Ag3' Ag4 84.6(6) 4_555 . 4_555
Ag1 Ag3' Ag4 133.7(7) 4_555 . 8_464
Ag1 Ag3' Ag4' 142.0(8) 4_555 . 3_554
Ag1 Ag3' Ag4' 89.0(4) 4_555 . 7_465
Ag1 Ag3' I2 55.6(4) 4_555 . .
Ag1 Ag3' S1 128.4(7) 4_555 . 5_565
Ag1 Ag3' S2 92.1(6) 4_555 . 3_554
Ag1 Ag3' S2 47.0(3) 4_555 . 4_555
Ag1 Ag3' Ag1d 65.3(4) 4_555 . 3_554
Ag1 Ag3' Ag1d 2.16(5) 4_555 . 4_555
Ag1 Ag3' Ag3d 67(1) 4_555 . 5_565
Ag1 Ag3' Ag3d 134(2) 4_555 . 6_565
Ag1 Ag3' Ag4d 149.6(8) 4_555 . 3_554
Ag1 Ag3' Ag4d 92.7(3) 4_555 . 7_465
Ag1 Ag3' Ag4d 85.2(3) 4_555 . 4_555
Ag1 Ag3' Ag4d 133.8(7) 4_555 . 8_464
Ag3 Ag3' Ag3 151(3) 5_565 . 6_565
Ag3 Ag3' Ag4 139(2) 5_565 . 3_554
Ag3 Ag3' Ag4 50(2) 5_565 . 7_465
Ag3 Ag3' Ag4 24(2) 5_565 . 4_555
Ag3 Ag3' Ag4 127(2) 5_565 . 8_464
Ag3 Ag3' Ag4' 131(2) 5_565 . 3_554
Ag3 Ag3' Ag4' 41(2) 5_565 . 7_465
Ag3 Ag3' I2 94(2) 5_565 . .
Ag3 Ag3' S1 76(2) 5_565 . 5_565
Ag3 Ag3' S2 142(2) 5_565 . 3_554
Ag3 Ag3' S2 62(2) 5_565 . 4_555
Ag3 Ag3' Ag1d 134(2) 5_565 . 3_554
Ag3 Ag3' Ag1d 72(2) 5_565 . 4_555
Ag3 Ag3' Ag3d 3(1) 5_565 . 5_565
Ag3 Ag3' Ag3d 153(3) 5_565 . 6_565
Ag3 Ag3' Ag4d 138(2) 5_565 . 3_554
Ag3 Ag3' Ag4d 54(2) 5_565 . 7_465
Ag3 Ag3' Ag4d 25(2) 5_565 . 4_555
Ag3 Ag3' Ag4d 122(2) 5_565 . 8_464
Ag3 Ag3' Ag3 151(3) 6_565 . 5_565
Ag3 Ag3' Ag4 24(2) 6_565 . 3_554
Ag3 Ag3' Ag4 127(2) 6_565 . 7_465
Ag3 Ag3' Ag4 139(2) 6_565 . 4_555
Ag3 Ag3' Ag4 50(2) 6_565 . 8_464
Ag3 Ag3' Ag4' 41(2) 6_565 . 3_554
Ag3 Ag3' Ag4' 131(2) 6_565 . 7_465
Ag3 Ag3' I2 94(2) 6_565 . .
Ag3 Ag3' S1 76(2) 6_565 . 5_565
Ag3 Ag3' S2 62(2) 6_565 . 3_554
Ag3 Ag3' S2 142(2) 6_565 . 4_555
Ag3 Ag3' Ag1d 72(2) 6_565 . 3_554
Ag3 Ag3' Ag1d 134(2) 6_565 . 4_555
Ag3 Ag3' Ag3d 153(3) 6_565 . 5_565
Ag3 Ag3' Ag3d 3(1) 6_565 . 6_565
Ag3 Ag3' Ag4d 25(2) 6_565 . 3_554
Ag3 Ag3' Ag4d 122(2) 6_565 . 7_465
Ag3 Ag3' Ag4d 138(2) 6_565 . 4_555
Ag3 Ag3' Ag4d 54(2) 6_565 . 8_464
Ag4 Ag3' Ag4 103(1) 3_554 . 7_465
Ag4 Ag3' Ag4 118(1) 3_554 . 4_555
Ag4 Ag3' Ag4 27.9(9) 3_554 . 8_464
Ag4 Ag3' Ag4' 18.0(8) 3_554 . 3_554
Ag4 Ag3' Ag4' 107(1) 3_554 . 7_465
Ag4 Ag3' I2 119(1) 3_554 . .
Ag4 Ag3' S1 78.9(6) 3_554 . 5_565
Ag4 Ag3' S2 58.2(4) 3_554 . 3_554
Ag4 Ag3' S2 126(1) 3_554 . 4_555
Ag4 Ag3' Ag1d 86.8(6) 3_554 . 3_554
Ag4 Ag3' Ag1d 147.5(8) 3_554 . 4_555
Ag4 Ag3' Ag3d 141(2) 3_554 . 5_565
Ag4 Ag3' Ag3d 27(1) 3_554 . 6_565
Ag4 Ag3' Ag4d 0.8(8) 3_554 . 3_554
Ag4 Ag3' Ag4d 98(1) 3_554 . 7_465
Ag4 Ag3' Ag4d 117(1) 3_554 . 4_555
Ag4 Ag3' Ag4d 30.9(8) 3_554 . 8_464
Ag4 Ag3' Ag4 103(1) 7_465 . 3_554
Ag4 Ag3' Ag4 27.9(9) 7_465 . 4_555
Ag4 Ag3' Ag4 80(1) 7_465 . 8_464
Ag4 Ag3' Ag4' 87(1) 7_465 . 3_554
Ag4 Ag3' Ag4' 10.1(5) 7_465 . 7_465
Ag4 Ag3' I2 138.9(6) 7_465 . .
Ag4 Ag3' S1 97.6(7) 7_465 . 5_565
Ag4 Ag3' S2 98.2(8) 7_465 . 3_554
Ag4 Ag3' S2 46.6(4) 7_465 . 4_555
Ag4 Ag3' Ag1d 133.2(7) 7_465 . 3_554
Ag4 Ag3' Ag1d 90.7(5) 7_465 . 4_555
Ag4 Ag3' Ag3d 52(1) 7_465 . 5_565
Ag4 Ag3' Ag3d 129(2) 7_465 . 6_565
Ag4 Ag3' Ag4d 102(1) 7_465 . 3_554
Ag4 Ag3' Ag4d 4.5(5) 7_465 . 7_465
Ag4 Ag3' Ag4d 27.3(6) 7_465 . 4_555
Ag4 Ag3' Ag4d 75.4(8) 7_465 . 8_464
Ag4 Ag3' Ag4 118(1) 4_555 . 3_554
Ag4 Ag3' Ag4 27.9(9) 4_555 . 7_465
Ag4 Ag3' Ag4 103(1) 4_555 . 8_464
Ag4 Ag3' Ag4' 107(1) 4_555 . 3_554
Ag4 Ag3' Ag4' 18.0(8) 4_555 . 7_465
Ag4 Ag3' I2 119(1) 4_555 . .
Ag4 Ag3' S1 78.9(6) 4_555 . 5_565
Ag4 Ag3' S2 126(1) 4_555 . 3_554
Ag4 Ag3' S2 58.2(4) 4_555 . 4_555
Ag4 Ag3' Ag1d 147.5(8) 4_555 . 3_554
Ag4 Ag3' Ag1d 86.8(6) 4_555 . 4_555
Ag4 Ag3' Ag3d 27(1) 4_555 . 5_565
Ag4 Ag3' Ag3d 141(2) 4_555 . 6_565
Ag4 Ag3' Ag4d 117(1) 4_555 . 3_554
Ag4 Ag3' Ag4d 30.9(8) 4_555 . 7_465
Ag4 Ag3' Ag4d 0.8(8) 4_555 . 4_555
Ag4 Ag3' Ag4d 98(1) 4_555 . 8_464
Ag4 Ag3' Ag4 27.9(9) 8_464 . 3_554
Ag4 Ag3' Ag4 80(1) 8_464 . 7_465
Ag4 Ag3' Ag4 103(1) 8_464 . 4_555
Ag4 Ag3' Ag4' 10.1(5) 8_464 . 3_554
Ag4 Ag3' Ag4' 87(1) 8_464 . 7_465
Ag4 Ag3' I2 138.9(6) 8_464 . .
Ag4 Ag3' S1 97.6(7) 8_464 . 5_565
Ag4 Ag3' S2 46.6(4) 8_464 . 3_554
Ag4 Ag3' S2 98.2(8) 8_464 . 4_555
Ag4 Ag3' Ag1d 90.7(5) 8_464 . 3_554
Ag4 Ag3' Ag1d 133.2(7) 8_464 . 4_555
Ag4 Ag3' Ag3d 129(2) 8_464 . 5_565
Ag4 Ag3' Ag3d 52(1) 8_464 . 6_565
Ag4 Ag3' Ag4d 27.3(6) 8_464 . 3_554
Ag4 Ag3' Ag4d 75.4(8) 8_464 . 7_465
Ag4 Ag3' Ag4d 102(1) 8_464 . 4_555
Ag4 Ag3' Ag4d 4.5(5) 8_464 . 8_464
Ag4' Ag3' Ag4' 93(1) 3_554 . 7_465
Ag4' Ag3' I2 133.5(6) 3_554 . .
Ag4' Ag3' S1 89.6(6) 3_554 . 5_565
Ag4' Ag3' S2 51.4(3) 3_554 . 3_554
Ag4' Ag3' S2 108.3(9) 3_554 . 4_555
Ag4' Ag3' Ag1d 91.1(4) 3_554 . 3_554
Ag4' Ag3' Ag1d 141.1(8) 3_554 . 4_555
Ag4' Ag3' Ag3d 133(2) 3_554 . 5_565
Ag4' Ag3' Ag3d 43(1) 3_554 . 6_565
Ag4' Ag3' Ag4d 17.4(4) 3_554 . 3_554
Ag4' Ag3' Ag4d 82.4(8) 3_554 . 7_465
Ag4' Ag3' Ag4d 106(1) 3_554 . 4_555
Ag4' Ag3' Ag4d 12.9(4) 3_554 . 8_464
Ag4' Ag3' Ag4' 93(1) 7_465 . 3_554
Ag4' Ag3' I2 133.5(6) 7_465 . .
Ag4' Ag3' S1 89.6(6) 7_465 . 5_565
Ag4' Ag3' S2 108.3(9) 7_465 . 3_554
Ag4' Ag3' S2 51.4(3) 7_465 . 4_555
Ag4' Ag3' Ag1d 141.1(8) 7_465 . 3_554
Ag4' Ag3' Ag1d 91.1(4) 7_465 . 4_555
Ag4' Ag3' Ag3d 43(1) 7_465 . 5_565
Ag4' Ag3' Ag3d 133(2) 7_465 . 6_565
Ag4' Ag3' Ag4d 106(1) 7_465 . 3_554
Ag4' Ag3' Ag4d 12.9(4) 7_465 . 7_465
Ag4' Ag3' Ag4d 17.4(4) 7_465 . 4_555
Ag4' Ag3' Ag4d 82.4(8) 7_465 . 8_464
I2 Ag3' S1 91.1(8) . . 5_565
I2 Ag3' S2 102.6(6) . . 3_554
I2 Ag3' S2 102.6(6) . . 4_555
I2 Ag3' Ag1d 54.3(4) . . 3_554
I2 Ag3' Ag1d 54.3(4) . . 4_555
I2 Ag3' Ag3d 92(2) . . 5_565
I2 Ag3' Ag3d 92(2) . . 6_565
I2 Ag3' Ag4d 119.4(6) . . 3_554
I2 Ag3' Ag4d 143.4(3) . . 7_465
I2 Ag3' Ag4d 119.4(6) . . 4_555
I2 Ag3' Ag4d 143.4(3) . . 8_464
S1 Ag3' S2 136.5(5) 5_565 . 3_554
S1 Ag3' S2 136.5(5) 5_565 . 4_555
S1 Ag3' Ag1d 129.2(8) 5_565 . 3_554
S1 Ag3' Ag1d 129.2(8) 5_565 . 4_555
S1 Ag3' Ag3d 77(1) 5_565 . 5_565
S1 Ag3' Ag3d 77(1) 5_565 . 6_565
S1 Ag3' Ag4d 78.9(6) 5_565 . 3_554
S1 Ag3' Ag4d 96.9(7) 5_565 . 7_465
S1 Ag3' Ag4d 78.9(6) 5_565 . 4_555
S1 Ag3' Ag4d 96.9(7) 5_565 . 8_464
S2 Ag3' S2 80.8(6) 3_554 . 4_555
S2 Ag3' Ag1d 48.3(3) 3_554 . 3_554
S2 Ag3' Ag1d 90.8(6) 3_554 . 4_555
S2 Ag3' Ag3d 142(2) 3_554 . 5_565
S2 Ag3' Ag3d 62(1) 3_554 . 6_565
S2 Ag3' Ag4d 58.4(3) 3_554 . 3_554
S2 Ag3' Ag4d 95.9(7) 3_554 . 7_465
S2 Ag3' Ag4d 125(1) 3_554 . 4_555
S2 Ag3' Ag4d 49.4(3) 3_554 . 8_464
S2 Ag3' S2 80.8(6) 4_555 . 3_554
S2 Ag3' Ag1d 90.8(6) 4_555 . 3_554
S2 Ag3' Ag1d 48.3(3) 4_555 . 4_555
S2 Ag3' Ag3d 62(1) 4_555 . 5_565
S2 Ag3' Ag3d 142(2) 4_555 . 6_565
S2 Ag3' Ag4d 125(1) 4_555 . 3_554
S2 Ag3' Ag4d 49.4(3) 4_555 . 7_465
S2 Ag3' Ag4d 58.4(3) 4_555 . 4_555
S2 Ag3' Ag4d 95.9(7) 4_555 . 8_464
Ag1d Ag3' Ag1d 63.2(4) 3_554 . 4_555
Ag1d Ag3' Ag3d 132(2) 3_554 . 5_565
Ag1d Ag3' Ag3d 69(1) 3_554 . 6_565
Ag1d Ag3' Ag4d 87.4(3) 3_554 . 3_554
Ag1d Ag3' Ag4d 133.5(7) 3_554 . 7_465
Ag1d Ag3' Ag4d 147.9(8) 3_554 . 4_555
Ag1d Ag3' Ag4d 94.6(3) 3_554 . 8_464
Ag1d Ag3' Ag1d 63.2(4) 4_555 . 3_554
Ag1d Ag3' Ag3d 69(1) 4_555 . 5_565
Ag1d Ag3' Ag3d 132(2) 4_555 . 6_565
Ag1d Ag3' Ag4d 147.9(8) 4_555 . 3_554
Ag1d Ag3' Ag4d 94.6(3) 4_555 . 7_465
Ag1d Ag3' Ag4d 87.4(3) 4_555 . 4_555
Ag1d Ag3' Ag4d 133.5(7) 4_555 . 8_464
Ag3d Ag3' Ag3d 154(2) 5_565 . 6_565
Ag3d Ag3' Ag4d 141(2) 5_565 . 3_554
Ag3d Ag3' Ag4d 56(1) 5_565 . 7_465
Ag3d Ag3' Ag4d 28(1) 5_565 . 4_555
Ag3d Ag3' Ag4d 125(2) 5_565 . 8_464
Ag3d Ag3' Ag3d 154(2) 6_565 . 5_565
Ag3d Ag3' Ag4d 28(1) 6_565 . 3_554
Ag3d Ag3' Ag4d 125(2) 6_565 . 7_465
Ag3d Ag3' Ag4d 141(2) 6_565 . 4_555
Ag3d Ag3' Ag4d 56(1) 6_565 . 8_464
Ag4d Ag3' Ag4d 97.2(9) 3_554 . 7_465
Ag4d Ag3' Ag4d 117(1) 3_554 . 4_555
Ag4d Ag3' Ag4d 30.2(3) 3_554 . 8_464
Ag4d Ag3' Ag4d 97.2(9) 7_465 . 3_554
Ag4d Ag3' Ag4d 30.2(3) 7_465 . 4_555
Ag4d Ag3' Ag4d 71.0(6) 7_465 . 8_464
Ag4d Ag3' Ag4d 117(1) 4_555 . 3_554
Ag4d Ag3' Ag4d 30.2(3) 4_555 . 7_465
Ag4d Ag3' Ag4d 97.2(9) 4_555 . 8_464
Ag4d Ag3' Ag4d 30.2(3) 8_464 . 3_554
Ag4d Ag3' Ag4d 71.0(6) 8_464 . 7_465
Ag4d Ag3' Ag4d 97.2(9) 8_464 . 4_555
Ag2 Ag4 Ag2' 104(1) 5_665 . .
Ag2 Ag4 Ag2' 18.9(8) 5_665 . 5_665
Ag2 Ag4 Ag3 95(1) 5_665 . 3_555
Ag2 Ag4 Ag3 130.7(8) 5_665 . 7_555
Ag2 Ag4 Ag3 136(2) 5_665 . 8_555
Ag2 Ag4 Ag3' 139.5(9) 5_665 . 3_545
Ag2 Ag4 Ag3' 99(1) 5_665 . 7_565
Ag2 Ag4 Ag4 59.2(6) 5_665 . 2_555
Ag2 Ag4 Ag4 98(2) 5_665 . 6_665
Ag2 Ag4 Ag4' 105(2) 5_665 . .
Ag2 Ag4 I1 82.4(8) 5_665 . .
Ag2 Ag4 S1 89.4(5) 5_665 . 7_555
Ag2 Ag4 S2 154(1) 5_665 . .
Ag2 Ag4 S2 45.7(6) 5_665 . 6_665
Ag2 Ag4 Ag2d 0.9(2) 5_665 . 5_665
Ag2 Ag4 Ag2`d 105.4(9) 5_665 . .
Ag2 Ag4 Ag2`d 17.7(5) 5_665 . 5_665
Ag2 Ag4 Ag3d 95(1) 5_665 . 3_555
Ag2 Ag4 Ag3d 131.6(7) 5_665 . 7_555
Ag2 Ag4 Ag3d 137(1) 5_665 . 8_555
Ag2 Ag4 Ag4d 138(3) 5_665 . .
Ag2 Ag4 Ag4d 100(1) 5_665 . 6_665
Ag2' Ag4 Ag2' 99(1) . . 5_665
Ag2' Ag4 Ag3 74(1) . . 3_555
Ag2' Ag4 Ag3 122.7(9) . . 7_555
Ag2' Ag4 Ag3 118(1) . . 8_555
Ag2' Ag4 Ag3' 116.3(9) . . 3_545
Ag2' Ag4 Ag3' 89.0(8) . . 7_565
Ag2' Ag4 Ag4 58.9(7) . . 2_555
Ag2' Ag4 Ag4 44(1) . . 6_665
Ag2' Ag4 Ag4' 55(2) . . .
Ag2' Ag4 I1 92.7(8) . . .
Ag2' Ag4 S1 166.5(9) . . 7_555
Ag2' Ag4 S2 50.8(6) . . .
Ag2' Ag4 S2 109(1) . . 6_665
Ag2' Ag4 Ag2d 105(1) . . 5_665
Ag2' Ag4 Ag2`d 1.6(5) . . .
Ag2' Ag4 Ag2`d 102(1) . . 5_665
Ag2' Ag4 Ag3d 75.3(7) . . 3_555
Ag2' Ag4 Ag3d 122.2(7) . . 7_555
Ag2' Ag4 Ag3d 117.6(8) . . 8_555
Ag2' Ag4 Ag4d 116(3) . . .
Ag2' Ag4 Ag4d 52.8(7) . . 6_665
Ag2' Ag4 Ag2' 99(1) 5_665 . .
Ag2' Ag4 Ag3 111(1) 5_665 . 3_555
Ag2' Ag4 Ag3 138(1) 5_665 . 7_555
Ag2' Ag4 Ag3 132(2) 5_665 . 8_555
Ag2' Ag4 Ag3' 142(1) 5_665 . 3_545
Ag2' Ag4 Ag3' 118(1) 5_665 . 7_565
Ag2' Ag4 Ag4 45.4(9) 5_665 . 2_555
Ag2' Ag4 Ag4 108(2) 5_665 . 6_665
Ag2' Ag4 Ag4' 118(3) 5_665 . .
Ag2' Ag4 I1 64.0(9) 5_665 . .
Ag2' Ag4 S1 94.1(9) 5_665 . 7_555
Ag2' Ag4 S2 143(1) 5_665 . .
Ag2' Ag4 S2 64.6(8) 5_665 . 6_665
Ag2' Ag4 Ag2d 19.6(6) 5_665 . 5_665
Ag2' Ag4 Ag2`d 101(1) 5_665 . .
Ag2' Ag4 Ag2`d 2.3(7) 5_665 . 5_665
Ag2' Ag4 Ag3d 111(1) 5_665 . 3_555
Ag2' Ag4 Ag3d 138(1) 5_665 . 7_555
Ag2' Ag4 Ag3d 133(2) 5_665 . 8_555
Ag2' Ag4 Ag4d 144(4) 5_665 . .
Ag2' Ag4 Ag4d 112(2) 5_665 . 6_665
Ag3 Ag4 Ag3 84(1) 3_555 . 7_555
Ag3 Ag4 Ag3 108(2) 3_555 . 8_555
Ag3 Ag4 Ag3' 92(1) 3_555 . 3_545
Ag3 Ag4 Ag3' 17(1) 3_555 . 7_565
Ag3 Ag4 Ag4 113(2) 3_555 . 2_555
Ag3 Ag4 Ag4 30(1) 3_555 . 6_665
Ag3 Ag4 Ag4' 20(2) 3_555 . .
Ag3 Ag4 I1 165(2) 3_555 . .
Ag3 Ag4 S1 103(1) 3_555 . 7_555
Ag3 Ag4 S2 83.6(9) 3_555 . .
Ag3 Ag4 S2 55.6(9) 3_555 . 6_665
Ag3 Ag4 Ag2d 94(1) 3_555 . 5_665
Ag3 Ag4 Ag2`d 74(1) 3_555 . .
Ag3 Ag4 Ag2`d 111(1) 3_555 . 5_665
Ag3 Ag4 Ag3d 1.5(9) 3_555 . 3_555
Ag3 Ag4 Ag3d 85(1) 3_555 . 7_555
Ag3 Ag4 Ag3d 107(2) 3_555 . 8_555
Ag3 Ag4 Ag4d 85(7) 3_555 . .
Ag3 Ag4 Ag4d 21(1) 3_555 . 6_665
Ag3 Ag4 Ag3 84(1) 7_555 . 3_555
Ag3 Ag4 Ag3 26(2) 7_555 . 8_555
Ag3 Ag4 Ag3' 12.1(7) 7_555 . 3_545
Ag3 Ag4 Ag3' 68.7(8) 7_555 . 7_565
Ag3 Ag4 Ag4 160(1) 7_555 . 2_555
Ag3 Ag4 Ag4 103(2) 7_555 . 6_665
Ag3 Ag4 Ag4' 91(3) 7_555 . .
Ag3 Ag4 I1 109(1) 7_555 . .
Ag3 Ag4 S1 43.9(6) 7_555 . 7_555
Ag3 Ag4 S2 75.0(8) 7_555 . .
Ag3 Ag4 S2 99(1) 7_555 . 6_665
Ag3 Ag4 Ag2d 129.8(8) 7_555 . 5_665
Ag3 Ag4 Ag2`d 121.2(7) 7_555 . .
Ag3 Ag4 Ag2`d 135.8(9) 7_555 . 5_665
Ag3 Ag4 Ag3d 83.2(9) 7_555 . 3_555
Ag3 Ag4 Ag3d 1.4(5) 7_555 . 7_555
Ag3 Ag4 Ag3d 25.5(8) 7_555 . 8_555
Ag3 Ag4 Ag4d 8(3) 7_555 . .
Ag3 Ag4 Ag4d 96(1) 7_555 . 6_665
Ag3 Ag4 Ag3 108(2) 8_555 . 3_555
Ag3 Ag4 Ag3 26(2) 8_555 . 7_555
Ag3 Ag4 Ag3' 16(2) 8_555 . 3_545
Ag3 Ag4 Ag3' 94(2) 8_555 . 7_565
Ag3 Ag4 Ag4 134(2) 8_555 . 2_555
Ag3 Ag4 Ag4 120(2) 8_555 . 6_665
Ag3 Ag4 Ag4' 109(3) 8_555 . .
Ag3 Ag4 I1 84(2) 8_555 . .
Ag3 Ag4 S1 50(1) 8_555 . 7_555
Ag3 Ag4 S2 68(1) 8_555 . .
Ag3 Ag4 S2 122(2) 8_555 . 6_665
Ag3 Ag4 Ag2d 136(1) 8_555 . 5_665
Ag3 Ag4 Ag2`d 117(1) 8_555 . .
Ag3 Ag4 Ag2`d 130(2) 8_555 . 5_665
Ag3 Ag4 Ag3d 107(2) 8_555 . 3_555
Ag3 Ag4 Ag3d 25(2) 8_555 . 7_555
Ag3 Ag4 Ag3d 1(1) 8_555 . 8_555
Ag3 Ag4 Ag4d 23(6) 8_555 . .
Ag3 Ag4 Ag4d 115(2) 8_555 . 6_665
Ag3' Ag4 Ag3' 77(1) 3_545 . 7_565
Ag3' Ag4 Ag4 149(1) 3_545 . 2_555
Ag3' Ag4 Ag4 106(2) 3_545 . 6_665
Ag3' Ag4 Ag4' 95(3) 3_545 . .
Ag3' Ag4 I1 100(1) 3_545 . .
Ag3' Ag4 S1 50.3(7) 3_545 . 7_555
Ag3' Ag4 S2 66.4(8) 3_545 . .
Ag3' Ag4 S2 111(1) 3_545 . 6_665
Ag3' Ag4 Ag2d 138.7(9) 3_545 . 5_665
Ag3' Ag4 Ag2`d 114.8(7) 3_545 . .
Ag3' Ag4 Ag2`d 140(1) 3_545 . 5_665
Ag3' Ag4 Ag3d 91(1) 3_545 . 3_555
Ag3' Ag4 Ag3d 10.7(5) 3_545 . 7_555
Ag3' Ag4 Ag3d 15.4(7) 3_545 . 8_555
Ag3' Ag4 Ag4d 7(6) 3_545 . .
Ag3' Ag4 Ag4d 100(1) 3_545 . 6_665
Ag3' Ag4 Ag3' 77(1) 7_565 . 3_545
Ag3' Ag4 Ag4 130(1) 7_565 . 2_555
Ag3' Ag4 Ag4 46(1) 7_565 . 6_665
Ag3' Ag4 Ag4' 34(2) 7_565 . .
Ag3' Ag4 I1 177(1) 7_565 . .
Ag3' Ag4 S1 86.2(8) 7_565 . 7_555
Ag3' Ag4 S2 86.8(8) 7_565 . .
Ag3' Ag4 S2 54.6(7) 7_565 . 6_665
Ag3' Ag4 Ag2d 98.6(8) 7_565 . 5_665
Ag3' Ag4 Ag2`d 88.8(8) 7_565 . .
Ag3' Ag4 Ag2`d 117(1) 7_565 . 5_665
Ag3' Ag4 Ag3d 15.8(4) 7_565 . 3_555
Ag3' Ag4 Ag3d 69.8(7) 7_565 . 7_555
Ag3' Ag4 Ag3d 93(1) 7_565 . 8_555
Ag3' Ag4 Ag4d 71(7) 7_565 . .
Ag3' Ag4 Ag4d 36.8(8) 7_565 . 6_665
Ag4 Ag4 Ag4 90 2_555 . 6_665
Ag4 Ag4 Ag4' 103(3) 2_555 . .
Ag4 Ag4 I1 52.8(8) 2_555 . .
Ag4 Ag4 S1 132.7(9) 2_555 . 7_555
Ag4 Ag4 S2 97.6(7) 2_555 . .
Ag4 Ag4 S2 98(1) 2_555 . 6_665
Ag4 Ag4 Ag2d 60.2(5) 2_555 . 5_665
Ag4 Ag4 Ag2`d 60.0(6) 2_555 . .
Ag4 Ag4 Ag2`d 47.7(5) 2_555 . 5_665
Ag4 Ag4 Ag3d 115(1) 2_555 . 3_555
Ag4 Ag4 Ag3d 159(1) 2_555 . 7_555
Ag4 Ag4 Ag3d 135(2) 2_555 . 8_555
Ag4 Ag4 Ag4d 155(7) 2_555 . .
Ag4 Ag4 Ag4d 98(1) 2_555 . 6_665
Ag4 Ag4 Ag4 90 6_665 . 2_555
Ag4 Ag4 Ag4' 13(2) 6_665 . .
Ag4 Ag4 I1 136(2) 6_665 . .
Ag4 Ag4 S1 132(2) 6_665 . 7_555
Ag4 Ag4 S2 67.8(8) 6_665 . .
Ag4 Ag4 S2 75(1) 6_665 . 6_665
Ag4 Ag4 Ag2d 99(1) 6_665 . 5_665
Ag4 Ag4 Ag2`d 44(1) 6_665 . .
Ag4 Ag4 Ag2`d 109(2) 6_665 . 5_665
Ag4 Ag4 Ag3d 31(1) 6_665 . 3_555
Ag4 Ag4 Ag3d 104(2) 6_665 . 7_555
Ag4 Ag4 Ag3d 119(2) 6_665 . 8_555
Ag4 Ag4 Ag4d 101(6) 6_665 . .
Ag4 Ag4 Ag4d 9(1) 6_665 . 6_665
Ag4' Ag4 I1 147(3) . . .
Ag4' Ag4 S1 120(3) . . 7_555
Ag4' Ag4 S2 66.5(9) . . .
Ag4' Ag4 S2 73(2) . . 6_665
Ag4' Ag4 Ag2d 105(2) . . 5_665
Ag4' Ag4 Ag2`d 54(2) . . .
Ag4' Ag4 Ag2`d 118(3) . . 5_665
Ag4' Ag4 Ag3d 22(2) . . 3_555
Ag4' Ag4 Ag3d 91(3) . . 7_555
Ag4' Ag4 Ag3d 108(3) . . 8_555
Ag4' Ag4 Ag4d 89(7) . . .
Ag4' Ag4 Ag4d 6(2) . . 6_665
I1 Ag4 S1 91.7(9) . . 7_555
I1 Ag4 S2 92.7(8) . . .
I1 Ag4 S2 126.4(8) . . 6_665
I1 Ag4 Ag2d 82.9(6) . . 5_665
I1 Ag4 Ag2`d 92.8(7) . . .
I1 Ag4 Ag2`d 64.8(7) . . 5_665
I1 Ag4 Ag3d 167(1) . . 3_555
I1 Ag4 Ag3d 108(1) . . 7_555
I1 Ag4 Ag3d 85(1) . . 8_555
I1 Ag4 Ag4d 107(7) . . .
I1 Ag4 Ag4d 145(1) . . 6_665
S1 Ag4 S2 116(1) 7_555 . .
S1 Ag4 S2 77.9(5) 7_555 . 6_665
S1 Ag4 Ag2d 88.6(3) 7_555 . 5_665
S1 Ag4 Ag2`d 165.0(8) 7_555 . .
S1 Ag4 Ag2`d 91.9(5) 7_555 . 5_665
S1 Ag4 Ag3d 101.3(9) 7_555 . 3_555
S1 Ag4 Ag3d 44.4(4) 7_555 . 7_555
S1 Ag4 Ag3d 50.2(6) 7_555 . 8_555
S1 Ag4 Ag4d 51(3) 7_555 . .
S1 Ag4 Ag4d 123(1) 7_555 . 6_665
S2 Ag4 S2 139(1) . . 6_665
S2 Ag4 Ag2d 155(1) . . 5_665
S2 Ag4 Ag2`d 49.2(3) . . .
S2 Ag4 Ag2`d 145(1) . . 5_665
S2 Ag4 Ag3d 84.4(7) . . 3_555
S2 Ag4 Ag3d 74.1(6) . . 7_555
S2 Ag4 Ag3d 67.1(6) . . 8_555
S2 Ag4 Ag4d 67(3) . . .
S2 Ag4 Ag4d 70.2(5) . . 6_665
S2 Ag4 S2 139(1) 6_665 . .
S2 Ag4 Ag2d 45.0(3) 6_665 . 5_665
S2 Ag4 Ag2`d 110(1) 6_665 . .
S2 Ag4 Ag2`d 63.2(5) 6_665 . 5_665
S2 Ag4 Ag3d 54.8(7) 6_665 . 3_555
S2 Ag4 Ag3d 100.7(9) 6_665 . 7_555
S2 Ag4 Ag3d 122(1) 6_665 . 8_555
S2 Ag4 Ag4d 106(6) 6_665 . .
S2 Ag4 Ag4d 70(1) 6_665 . 6_665
Ag2d Ag4 Ag2`d 106.1(8) 5_665 . .
Ag2d Ag4 Ag2`d 18.3(2) 5_665 . 5_665
Ag2d Ag4 Ag3d 94.2(8) 5_665 . 3_555
Ag2d Ag4 Ag3d 130.8(6) 5_665 . 7_555
Ag2d Ag4 Ag3d 136.4(9) 5_665 . 8_555
Ag2d Ag4 Ag4d 137(3) 5_665 . .
Ag2d Ag4 Ag4d 100(1) 5_665 . 6_665
Ag2`d Ag4 Ag2`d 103.0(9) . . 5_665
Ag2`d Ag4 Ag3d 75.4(6) . . 3_555
Ag2`d Ag4 Ag3d 120.7(5) . . 7_555
Ag2`d Ag4 Ag3d 116.1(6) . . 8_555
Ag2`d Ag4 Ag4d 114(3) . . .
Ag2`d Ag4 Ag4d 52.9(6) . . 6_665
Ag2`d Ag4 Ag2`d 103.0(9) 5_665 . .
Ag2`d Ag4 Ag3d 111(1) 5_665 . 3_555
Ag2`d Ag4 Ag3d 136.2(8) 5_665 . 7_555
Ag2`d Ag4 Ag3d 131(1) 5_665 . 8_555
Ag2`d Ag4 Ag4d 142(4) 5_665 . .
Ag2`d Ag4 Ag4d 113(1) 5_665 . 6_665
Ag3d Ag4 Ag3d 84.3(8) 3_555 . 7_555
Ag3d Ag4 Ag3d 106(1) 3_555 . 8_555
Ag3d Ag4 Ag4d 84(7) 3_555 . .
Ag3d Ag4 Ag4d 22.5(5) 3_555 . 6_665
Ag3d Ag4 Ag3d 84.3(8) 7_555 . 3_555
Ag3d Ag4 Ag3d 24.2(6) 7_555 . 8_555
Ag3d Ag4 Ag4d 7(3) 7_555 . .
Ag3d Ag4 Ag4d 97(1) 7_555 . 6_665
Ag3d Ag4 Ag3d 106(1) 8_555 . 3_555
Ag3d Ag4 Ag3d 24.2(6) 8_555 . 7_555
Ag3d Ag4 Ag4d 22(6) 8_555 . .
Ag3d Ag4 Ag4d 114(1) 8_555 . 6_665
Ag4d Ag4 Ag4d 95(7) . . 6_665
Ag4d Ag4 Ag4d 95(7) 6_665 . .
Ag2' Ag4' Ag2' 99(1) . . 5_665
Ag2' Ag4' Ag3 95(1) . . 3_555
Ag2' Ag4' Ag3 132.9(8) . . 7_555
Ag2' Ag4' Ag3 115.9(7) . . 4_555
Ag2' Ag4' Ag3 120(1) . . 8_555
Ag2' Ag4' Ag3' 124.3(7) . . 3_545
Ag2' Ag4' Ag3' 112.5(6) . . 7_565
Ag2' Ag4' Ag4 112(3) . . .
Ag2' Ag4' Ag4 48(2) . . 6_665
Ag2' Ag4' S2 58.2(7) . . .
Ag2' Ag4' S2 128(1) . . 6_665
Ag2' Ag4' Ag2`d 1.9(6) . . .
Ag2' Ag4' Ag2`d 100(1) . . 5_665
Ag2' Ag4' Ag3d 96.6(4) . . 3_555
Ag2' Ag4' Ag3d 132.0(7) . . 7_555
Ag2' Ag4' Ag3d 115.7(5) . . 4_555
Ag2' Ag4' Ag3d 120.2(6) . . 8_555
Ag2' Ag4' Ag4d 121(2) . . .
Ag2' Ag4' Ag4d 65(1) . . 6_665
Ag2' Ag4' Ag2' 99(1) 5_665 . .
Ag2' Ag4' Ag3 120(1) 5_665 . 3_555
Ag2' Ag4' Ag3 115.9(7) 5_665 . 7_555
Ag2' Ag4' Ag3 132.9(8) 5_665 . 4_555
Ag2' Ag4' Ag3 95(1) 5_665 . 8_555
Ag2' Ag4' Ag3' 112.5(6) 5_665 . 3_545
Ag2' Ag4' Ag3' 124.3(7) 5_665 . 7_565
Ag2' Ag4' Ag4 48(2) 5_665 . .
Ag2' Ag4' Ag4 112(3) 5_665 . 6_665
Ag2' Ag4' S2 128(1) 5_665 . .
Ag2' Ag4' S2 58.2(7) 5_665 . 6_665
Ag2' Ag4' Ag2`d 100(1) 5_665 . .
Ag2' Ag4' Ag2`d 1.9(6) 5_665 . 5_665
Ag2' Ag4' Ag3d 120.2(6) 5_665 . 3_555
Ag2' Ag4' Ag3d 115.7(5) 5_665 . 7_555
Ag2' Ag4' Ag3d 132.0(7) 5_665 . 4_555
Ag2' Ag4' Ag3d 96.6(4) 5_665 . 8_555
Ag2' Ag4' Ag4d 65(1) 5_665 . .
Ag2' Ag4' Ag4d 121(2) 5_665 . 6_665
Ag3 Ag4' Ag3 94(2) 3_555 . 7_555
Ag3 Ag4' Ag3 32(2) 3_555 . 4_555
Ag3 Ag4' Ag3 126(2) 3_555 . 8_555
Ag3 Ag4' Ag3' 106(2) 3_555 . 3_545
Ag3 Ag4' Ag3' 21(1) 3_555 . 7_565
Ag3 Ag4' Ag4 151(2) 3_555 . .
Ag3 Ag4' Ag4 48(3) 3_555 . 6_665
Ag3 Ag4' S2 109(1) 3_555 . .
Ag3 Ag4' S2 67.7(9) 3_555 . 6_665
Ag3 Ag4' Ag2`d 94(1) 3_555 . .
Ag3 Ag4' Ag2`d 119(1) 3_555 . 5_665
Ag3 Ag4' Ag3d 2(1) 3_555 . 3_555
Ag3 Ag4' Ag3d 95(2) 3_555 . 7_555
Ag3 Ag4' Ag3d 31(1) 3_555 . 4_555
Ag3 Ag4' Ag3d 125(2) 3_555 . 8_555
Ag3 Ag4' Ag4d 143(3) 3_555 . .
Ag3 Ag4' Ag4d 30(2) 3_555 . 6_665
Ag3 Ag4' Ag3 94(2) 7_555 . 3_555
Ag3 Ag4' Ag3 62.0(9) 7_555 . 4_555
Ag3 Ag4' Ag3 32(2) 7_555 . 8_555
Ag3 Ag4' Ag3' 13.5(7) 7_555 . 3_545
Ag3 Ag4' Ag3' 74(1) 7_555 . 7_565
Ag3 Ag4' Ag4 75(3) 7_555 . .
Ag3 Ag4' Ag4 130(3) 7_555 . 6_665
Ag3 Ag4' S2 75.1(7) 7_555 . .
Ag3 Ag4' S2 98.4(9) 7_555 . 6_665
Ag3 Ag4' Ag2`d 131.1(6) 7_555 . .
Ag3 Ag4' Ag2`d 114.8(6) 7_555 . 5_665
Ag3 Ag4' Ag3d 93(1) 7_555 . 3_555
Ag3 Ag4' Ag3d 1.5(6) 7_555 . 7_555
Ag3 Ag4' Ag3d 63.3(8) 7_555 . 4_555
Ag3 Ag4' Ag3d 30.7(7) 7_555 . 8_555
Ag3 Ag4' Ag4d 57(2) 7_555 . .
Ag3 Ag4' Ag4d 115(2) 7_555 . 6_665
Ag3 Ag4' Ag3 32(2) 4_555 . 3_555
Ag3 Ag4' Ag3 62.0(9) 4_555 . 7_555
Ag3 Ag4' Ag3 94(2) 4_555 . 8_555
Ag3 Ag4' Ag3' 74(1) 4_555 . 3_545
Ag3 Ag4' Ag3' 13.5(7) 4_555 . 7_565
Ag3 Ag4' Ag4 130(3) 4_555 . .
Ag3 Ag4' Ag4 75(3) 4_555 . 6_665
Ag3 Ag4' S2 98.4(9) 4_555 . .
Ag3 Ag4' S2 75.1(7) 4_555 . 6_665
Ag3 Ag4' Ag2`d 114.8(6) 4_555 . .
Ag3 Ag4' Ag2`d 131.1(6) 4_555 . 5_665
Ag3 Ag4' Ag3d 30.7(7) 4_555 . 3_555
Ag3 Ag4' Ag3d 63.3(8) 4_555 . 7_555
Ag3 Ag4' Ag3d 1.5(6) 4_555 . 4_555
Ag3 Ag4' Ag3d 93(1) 4_555 . 8_555
Ag3 Ag4' Ag4d 115(2) 4_555 . .
Ag3 Ag4' Ag4d 57(2) 4_555 . 6_665
Ag3 Ag4' Ag3 126(2) 8_555 . 3_555
Ag3 Ag4' Ag3 32(2) 8_555 . 7_555
Ag3 Ag4' Ag3 94(2) 8_555 . 4_555
Ag3 Ag4' Ag3' 21(1) 8_555 . 3_545
Ag3 Ag4' Ag3' 106(2) 8_555 . 7_565
Ag3 Ag4' Ag4 48(3) 8_555 . .
Ag3 Ag4' Ag4 151(2) 8_555 . 6_665
Ag3 Ag4' S2 67.7(9) 8_555 . .
Ag3 Ag4' S2 109(1) 8_555 . 6_665
Ag3 Ag4' Ag2`d 119(1) 8_555 . .
Ag3 Ag4' Ag2`d 94(1) 8_555 . 5_665
Ag3 Ag4' Ag3d 125(2) 8_555 . 3_555
Ag3 Ag4' Ag3d 31(1) 8_555 . 7_555
Ag3 Ag4' Ag3d 95(2) 8_555 . 4_555
Ag3 Ag4' Ag3d 2(1) 8_555 . 8_555
Ag3 Ag4' Ag4d 30(2) 8_555 . .
Ag3 Ag4' Ag4d 143(3) 8_555 . 6_665
Ag3' Ag4' Ag3' 87(1) 3_545 . 7_565
Ag3' Ag4' Ag4 67(3) 3_545 . .
Ag3' Ag4' Ag4 135(3) 3_545 . 6_665
Ag3' Ag4' S2 66.2(6) 3_545 . .
Ag3' Ag4' S2 108.1(9) 3_545 . 6_665
Ag3' Ag4' Ag2`d 122.7(5) 3_545 . .
Ag3' Ag4' Ag2`d 111.7(5) 3_545 . 5_665
Ag3' Ag4' Ag3d 105(1) 3_545 . 3_555
Ag3' Ag4' Ag3d 12.0(4) 3_545 . 7_555
Ag3' Ag4' Ag3d 75.7(8) 3_545 . 4_555
Ag3' Ag4' Ag3d 18.9(5) 3_545 . 8_555
Ag3' Ag4' Ag4d 49(1) 3_545 . .
Ag3' Ag4' Ag4d 124(2) 3_545 . 6_665
Ag3' Ag4' Ag3' 87(1) 7_565 . 3_545
Ag3' Ag4' Ag4 135(3) 7_565 . .
Ag3' Ag4' Ag4 67(3) 7_565 . 6_665
Ag3' Ag4' S2 108.1(9) 7_565 . .
Ag3' Ag4' S2 66.2(6) 7_565 . 6_665
Ag3' Ag4' Ag2`d 111.7(5) 7_565 . .
Ag3' Ag4' Ag2`d 122.7(5) 7_565 . 5_665
Ag3' Ag4' Ag3d 18.9(5) 7_565 . 3_555
Ag3' Ag4' Ag3d 75.7(8) 7_565 . 7_555
Ag3' Ag4' Ag3d 12.0(4) 7_565 . 4_555
Ag3' Ag4' Ag3d 105(1) 7_565 . 8_555
Ag3' Ag4' Ag4d 124(2) 7_565 . .
Ag3' Ag4' Ag4d 49(1) 7_565 . 6_665
Ag4 Ag4' Ag4 154(5) . . 6_665
Ag4 Ag4' S2 95(1) . . .
Ag4 Ag4' S2 87(1) . . 6_665
Ag4 Ag4' Ag2`d 113(3) . . .
Ag4 Ag4' Ag2`d 48(2) . . 5_665
Ag4 Ag4' Ag3d 150(2) . . 3_555
Ag4 Ag4' Ag3d 75(3) . . 7_555
Ag4 Ag4' Ag3d 131(3) . . 4_555
Ag4 Ag4' Ag3d 50(2) . . 8_555
Ag4 Ag4' Ag4d 18(2) . . .
Ag4 Ag4' Ag4d 169(4) . . 6_665
Ag4 Ag4' Ag4 154(5) 6_665 . .
Ag4 Ag4' S2 87(1) 6_665 . .
Ag4 Ag4' S2 95(1) 6_665 . 6_665
Ag4 Ag4' Ag2`d 48(2) 6_665 . .
Ag4 Ag4' Ag2`d 113(3) 6_665 . 5_665
Ag4 Ag4' Ag3d 50(2) 6_665 . 3_555
Ag4 Ag4' Ag3d 131(3) 6_665 . 7_555
Ag4 Ag4' Ag3d 75(3) 6_665 . 4_555
Ag4 Ag4' Ag3d 150(2) 6_665 . 8_555
Ag4 Ag4' Ag4d 169(4) 6_665 . .
Ag4 Ag4' Ag4d 18(2) 6_665 . 6_665
S2 Ag4' S2 173(1) . . 6_665
S2 Ag4' Ag2`d 56.6(3) . . .
S2 Ag4' Ag2`d 129.1(8) . . 5_665
S2 Ag4' Ag3d 109.4(6) . . 3_555
S2 Ag4' Ag3d 74.0(5) . . 7_555
S2 Ag4' Ag3d 99.6(7) . . 4_555
S2 Ag4' Ag3d 66.8(2) . . 8_555
S2 Ag4' Ag4d 87.1(2) . . .
S2 Ag4' Ag4d 92.4(2) . . 6_665
S2 Ag4' S2 173(1) 6_665 . .
S2 Ag4' Ag2`d 129.1(8) 6_665 . .
S2 Ag4' Ag2`d 56.6(3) 6_665 . 5_665
S2 Ag4' Ag3d 66.8(2) 6_665 . 3_555
S2 Ag4' Ag3d 99.6(7) 6_665 . 7_555
S2 Ag4' Ag3d 74.0(5) 6_665 . 4_555
S2 Ag4' Ag3d 109.4(6) 6_665 . 8_555
S2 Ag4' Ag4d 92.4(2) 6_665 . .
S2 Ag4' Ag4d 87.1(2) 6_665 . 6_665
Ag2`d Ag4' Ag2`d 102.2(8) . . 5_665
Ag2`d Ag4' Ag3d 96.3(2) . . 3_555
Ag2`d Ag4' Ag3d 130.2(3) . . 7_555
Ag2`d Ag4' Ag3d 114.6(2) . . 4_555
Ag2`d Ag4' Ag3d 119.2(3) . . 8_555
Ag2`d Ag4' Ag4d 121(1) . . .
Ag2`d Ag4' Ag4d 64(1) . . 6_665
Ag2`d Ag4' Ag2`d 102.2(8) 5_665 . .
Ag2`d Ag4' Ag3d 119.2(3) 5_665 . 3_555
Ag2`d Ag4' Ag3d 114.6(2) 5_665 . 7_555
Ag2`d Ag4' Ag3d 130.2(3) 5_665 . 4_555
Ag2`d Ag4' Ag3d 96.3(2) 5_665 . 8_555
Ag2`d Ag4' Ag4d 64(1) 5_665 . .
Ag2`d Ag4' Ag4d 121(1) 5_665 . 6_665
Ag3d Ag4' Ag3d 93.9(9) 3_555 . 7_555
Ag3d Ag4' Ag3d 29.3(4) 3_555 . 4_555
Ag3d Ag4' Ag3d 123(1) 3_555 . 8_555
Ag3d Ag4' Ag4d 142(2) 3_555 . .
Ag3d Ag4' Ag4d 32(1) 3_555 . 6_665
Ag3d Ag4' Ag3d 93.9(9) 7_555 . 3_555
Ag3d Ag4' Ag3d 64.6(5) 7_555 . 4_555
Ag3d Ag4' Ag3d 29.3(4) 7_555 . 8_555
Ag3d Ag4' Ag4d 57(2) 7_555 . .
Ag3d Ag4' Ag4d 116(2) 7_555 . 6_665
Ag3d Ag4' Ag3d 29.3(4) 4_555 . 3_555
Ag3d Ag4' Ag3d 64.6(5) 4_555 . 7_555
Ag3d Ag4' Ag3d 93.9(9) 4_555 . 8_555
Ag3d Ag4' Ag4d 116(2) 4_555 . .
Ag3d Ag4' Ag4d 57(2) 4_555 . 6_665
Ag3d Ag4' Ag3d 123(1) 8_555 . 3_555
Ag3d Ag4' Ag3d 29.3(4) 8_555 . 7_555
Ag3d Ag4' Ag3d 93.9(9) 8_555 . 4_555
Ag3d Ag4' Ag4d 32(1) 8_555 . .
Ag3d Ag4' Ag4d 142(2) 8_555 . 6_665
Ag4d Ag4' Ag4d 172(4) . . 6_665
Ag4d Ag4' Ag4d 172(4) 6_665 . .
S1 Sb S2 94.86(4) 1_565 . 3_554
S1 Sb S2 94.86(4) 1_565 . 4_555
S2 Sb S2 95.39(5) 3_554 . 4_555
S2 Sb S2 95.39(5) 4_555 . 3_554
Ag1 Ag1d Ag2' 146(1) . . 3_545
Ag1 Ag1d Ag2'' 38(1) . . .
Ag1 Ag1d Ag3 92(1) . . 2_555
Ag1 Ag1d Ag3 82(1) . . 8_555
Ag1 Ag1d Ag3' 99(1) . . 3_545
Ag1 Ag1d I1 135(1) . . 7_455
Ag1 Ag1d I2 127(1) . . 3_545
Ag1 Ag1d S1 58(1) . . .
Ag1 Ag1d S2 66(1) . . .
Ag1 Ag1d Ag2`d 146(1) . . 3_545
Ag1 Ag1d Ag2``d 38(1) . . .
Ag1 Ag1d Ag3d 83(1) . . 8_555
Ag2' Ag1d Ag2'' 143.6(9) 3_545 . .
Ag2' Ag1d Ag3 66.4(9) 3_545 . 2_555
Ag2' Ag1d Ag3 122(1) 3_545 . 8_555
Ag2' Ag1d Ag3' 107.6(6) 3_545 . 3_545
Ag2' Ag1d I1 53.3(7) 3_545 . 7_455
Ag2' Ag1d I2 58.8(7) 3_545 . 3_545
Ag2' Ag1d S1 89.6(3) 3_545 . .
Ag2' Ag1d S2 147.5(2) 3_545 . .
Ag2' Ag1d Ag2`d 2.5(8) 3_545 . 3_545
Ag2' Ag1d Ag2``d 144.3(7) 3_545 . .
Ag2' Ag1d Ag3d 120.2(6) 3_545 . 8_555
Ag2'' Ag1d Ag3 78.3(8) . . 2_555
Ag2'' Ag1d Ag3 93.4(9) . . 8_555
Ag2'' Ag1d Ag3' 104.1(7) . . 3_545
Ag2'' Ag1d I1 100.2(2) . . 7_455
Ag2'' Ag1d I2 157.6(4) . . 3_545
Ag2'' Ag1d S1 70.1(6) . . .
Ag2'' Ag1d S2 51.5(6) . . .
Ag2'' Ag1d Ag2`d 146.1(4) . . 3_545
Ag2'' Ag1d Ag2``d 1.3(6) . . .
Ag2'' Ag1d Ag3d 94.7(5) . . 8_555
Ag3 Ag1d Ag3 171.7(9) 2_555 . 8_555
Ag3 Ag1d Ag3' 164.2(8) 2_555 . 3_545
Ag3 Ag1d I1 56.6(8) 2_555 . 7_455
Ag3 Ag1d I2 123.1(6) 2_555 . 3_545
Ag3 Ag1d S1 44.8(8) 2_555 . .
Ag3 Ag1d S2 123.0(4) 2_555 . .
Ag3 Ag1d Ag2`d 68.6(7) 2_555 . 3_545
Ag3 Ag1d Ag2``d 79.2(6) 2_555 . .
Ag3 Ag1d Ag3d 172.8(5) 2_555 . 8_555
Ag3 Ag1d Ag3 171.7(9) 8_555 . 2_555
Ag3 Ag1d Ag3' 19(1) 8_555 . 3_545
Ag3 Ag1d I1 125.4(9) 8_555 . 7_455
Ag3 Ag1d I2 65.3(7) 8_555 . 3_545
Ag3 Ag1d S1 132.9(9) 8_555 . .
Ag3 Ag1d S2 49.4(5) 8_555 . .
Ag3 Ag1d Ag2`d 119.6(8) 8_555 . 3_545
Ag3 Ag1d Ag2``d 92.5(7) 8_555 . .
Ag3 Ag1d Ag3d 1.7(9) 8_555 . 8_555
Ag3' Ag1d I1 107.8(2) 3_545 . 7_455
Ag3' Ag1d I2 57.5(4) 3_545 . 3_545
Ag3' Ag1d S1 150.9(2) 3_545 . .
Ag3' Ag1d S2 54.0(4) 3_545 . .
Ag3' Ag1d Ag2`d 105.8(3) 3_545 . 3_545
Ag3' Ag1d Ag2``d 103.0(4) 3_545 . .
Ag3' Ag1d Ag3d 17.0(2) 3_545 . 8_555
I1 Ag1d I2 98.06(1) 7_455 . 3_545
I1 Ag1d S1 101.28(4) 7_455 . .
I1 Ag1d S2 103.12(3) 7_455 . .
I1 Ag1d Ag2`d 55.36(1) 7_455 . 3_545
I1 Ag1d Ag2``d 100.02(1) 7_455 . .
I1 Ag1d Ag3d 124.01(1) 7_455 . 8_555
I2 Ag1d S1 118.66(4) 3_545 . .
I2 Ag1d S2 111.50(3) 3_545 . .
I2 Ag1d Ag2`d 56.34(1) 3_545 . 3_545
I2 Ag1d Ag2``d 156.95(1) 3_545 . .
I2 Ag1d Ag3d 64.11(1) 3_545 . 8_555
S1 Ag1d S2 119.43(5) . . .
S1 Ag1d Ag2`d 90.40(3) . . 3_545
S1 Ag1d Ag2``d 71.42(4) . . .
S1 Ag1d Ag3d 134.39(4) . . 8_555
S2 Ag1d Ag2`d 147.66(3) . . 3_545
S2 Ag1d Ag2``d 50.23(3) . . .
S2 Ag1d Ag3d 49.98(3) . . 8_555
Ag2`d Ag1d Ag2``d 146.702 3_545 . .
Ag2`d Ag1d Ag3d 118.144 3_545 . 8_555
Ag2``d Ag1d Ag3d 93.7717 . . 8_555
Ag2 Ag2d Ag2' 22(*) . . .
Ag2 Ag2d Ag2'' 124(*) . . .
Ag2 Ag2d Ag4 29.8(9) . . 5_665
Ag2 Ag2d Ag4 29.8(9) . . 6_665
Ag2 Ag2d I2 110(*) . . .
Ag2 Ag2d I2 167(*) . . 5_565
Ag2 Ag2d S2 70(8) . . .
Ag2 Ag2d S2 70(8) . . 2_555
Ag2 Ag2d Ag2`d 26(*) . . .
Ag2 Ag2d Ag2``d 126(*) . . .
Ag2' Ag2d Ag2'' 146(2) . . .
Ag2' Ag2d Ag4 35.5(9) . . 5_665
Ag2' Ag2d Ag4 35.5(9) . . 6_665
Ag2' Ag2d I2 88(1) . . .
Ag2' Ag2d I2 172(1) . . 5_565
Ag2' Ag2d S2 80.6(7) . . .
Ag2' Ag2d S2 80.6(7) . . 2_555
Ag2' Ag2d Ag2`d 4(1) . . .
Ag2' Ag2d Ag2``d 148(1) . . .
Ag2'' Ag2d Ag4 120.2(9) . . 5_665
Ag2'' Ag2d Ag4 120.2(9) . . 6_665
Ag2'' Ag2d I2 126.0(9) . . .
Ag2'' Ag2d I2 42.4(9) . . 5_565
Ag2'' Ag2d S2 81.1(5) . . .
Ag2'' Ag2d S2 81.1(5) . . 2_555
Ag2'' Ag2d Ag2`d 150.0(9) . . .
Ag2'' Ag2d Ag2``d 2.1(9) . . .
Ag4 Ag2d Ag4 59.6(6) 5_665 . 6_665
Ag4 Ag2d I2 106.0(5) 5_665 . .
Ag4 Ag2d I2 148.0(5) 5_665 . 5_565
Ag4 Ag2d S2 97.6(4) 5_665 . .
Ag4 Ag2d S2 45.1(5) 5_665 . 2_555
Ag4 Ag2d Ag2`d 37.9(5) 5_665 . .
Ag4 Ag2d Ag2``d 122.0(6) 5_665 . .
Ag4 Ag2d Ag4 59.6(6) 6_665 . 5_665
Ag4 Ag2d I2 106.0(5) 6_665 . .
Ag4 Ag2d I2 148.0(5) 6_665 . 5_565
Ag4 Ag2d S2 45.1(5) 6_665 . .
Ag4 Ag2d S2 97.6(4) 6_665 . 2_555
Ag4 Ag2d Ag2`d 37.9(5) 6_665 . .
Ag4 Ag2d Ag2``d 122.0(6) 6_665 . .
I2 Ag2d I2 83.53(2) . . 5_565
I2 Ag2d S2 120.57(3) . . .
I2 Ag2d S2 120.57(3) . . 2_555
I2 Ag2d Ag2`d 84.05(1) . . .
I2 Ag2d Ag2``d 123.82(1) . . .
I2 Ag2d I2 83.53(2) 5_565 . .
I2 Ag2d S2 103.52(3) 5_565 . .
I2 Ag2d S2 103.52(3) 5_565 . 2_555
I2 Ag2d Ag2`d 167.59(1) 5_565 . .
I2 Ag2d Ag2``d 40.29(1) 5_565 . .
S2 Ag2d S2 114.80(4) . . 2_555
S2 Ag2d Ag2`d 82.88(3) . . .
S2 Ag2d Ag2``d 82.21(3) . . .
S2 Ag2d S2 114.80(4) 2_555 . .
S2 Ag2d Ag2`d 82.88(3) 2_555 . .
S2 Ag2d Ag2``d 82.21(3) 2_555 . .
Ag2`d Ag2d Ag2``d 152.126 . . .
Ag1 Ag2`d Ag1 67.84(6) 3_554 . 4_555
Ag1 Ag2`d Ag2 115(1) 3_554 . .
Ag1 Ag2`d Ag2' 105(6) 3_554 . .
Ag1 Ag2`d Ag2'' 123.8(5) 3_554 . .
Ag1 Ag2`d Ag4 139.5(5) 3_554 . .
Ag1 Ag2`d Ag4 76.4(7) 3_554 . 5_665
Ag1 Ag2`d Ag4 101.7(5) 3_554 . 2_555
Ag1 Ag2`d Ag4 121.1(8) 3_554 . 6_665
Ag1 Ag2`d Ag4' 133.1(1) 3_554 . .
Ag1 Ag2`d Ag4' 89.0(3) 3_554 . 5_665
Ag1 Ag2`d I1 59.31(5) 3_554 . 5_665
Ag1 Ag2`d I2 56.72(5) 3_554 . .
Ag1 Ag2`d S2 160.81(5) 3_554 . .
Ag1 Ag2`d S2 93.96(5) 3_554 . 2_555
Ag1 Ag2`d Ag1d 1.22(5) 3_554 . 3_554
Ag1 Ag2`d Ag1d 66.63(5) 3_554 . 4_555
Ag1 Ag2`d Ag2d 112.90(4) 3_554 . .
Ag1 Ag2`d Ag2``d 122.65(4) 3_554 . .
Ag1 Ag2`d Ag4d 73.23(5) 3_554 . 5_665
Ag1 Ag2`d Ag4d 120.15(4) 3_554 . 6_665
Ag1 Ag2`d Ag1 67.84(6) 4_555 . 3_554
Ag1 Ag2`d Ag2 115(1) 4_555 . .
Ag1 Ag2`d Ag2' 105(6) 4_555 . .
Ag1 Ag2`d Ag2'' 123.8(5) 4_555 . .
Ag1 Ag2`d Ag4 101.7(5) 4_555 . .
Ag1 Ag2`d Ag4 121.1(8) 4_555 . 5_665
Ag1 Ag2`d Ag4 139.5(5) 4_555 . 2_555
Ag1 Ag2`d Ag4 76.4(7) 4_555 . 6_665
Ag1 Ag2`d Ag4' 89.0(3) 4_555 . .
Ag1 Ag2`d Ag4' 133.1(1) 4_555 . 5_665
Ag1 Ag2`d I1 59.31(5) 4_555 . 5_665
Ag1 Ag2`d I2 56.72(5) 4_555 . .
Ag1 Ag2`d S2 93.96(5) 4_555 . .
Ag1 Ag2`d S2 160.81(5) 4_555 . 2_555
Ag1 Ag2`d Ag1d 66.63(5) 4_555 . 3_554
Ag1 Ag2`d Ag1d 1.22(5) 4_555 . 4_555
Ag1 Ag2`d Ag2d 112.90(4) 4_555 . .
Ag1 Ag2`d Ag2``d 122.65(4) 4_555 . .
Ag1 Ag2`d Ag4d 120.15(4) 4_555 . 5_665
Ag1 Ag2`d Ag4d 73.23(5) 4_555 . 6_665
Ag2 Ag2`d Ag2' 132(8) . . .
Ag2 Ag2`d Ag2'' 12(2) . . .
Ag2 Ag2`d Ag4 105(1) . . .
Ag2 Ag2`d Ag4 122(1) . . 5_665
Ag2 Ag2`d Ag4 105(1) . . 2_555
Ag2 Ag2`d Ag4 122(1) . . 6_665
Ag2 Ag2`d Ag4' 112(1) . . .
Ag2 Ag2`d Ag4' 112(1) . . 5_665
Ag2 Ag2`d I1 172(2) . . 5_665
Ag2 Ag2`d I2 72(2) . . .
Ag2 Ag2`d S2 66.3(8) . . .
Ag2 Ag2`d S2 66.3(8) . . 2_555
Ag2 Ag2`d Ag1d 115(1) . . 3_554
Ag2 Ag2`d Ag1d 115(1) . . 4_555
Ag2 Ag2`d Ag2d 2(2) . . .
Ag2 Ag2`d Ag2``d 10(2) . . .
Ag2 Ag2`d Ag4d 122.3(8) . . 5_665
Ag2 Ag2`d Ag4d 122.3(8) . . 6_665
Ag2' Ag2`d Ag2'' 120(8) . . .
Ag2' Ag2`d Ag4 38(5) . . .
Ag2' Ag2`d Ag4 42.5(9) . . 5_665
Ag2' Ag2`d Ag4 38(5) . . 2_555
Ag2' Ag2`d Ag4 42.5(9) . . 6_665
Ag2' Ag2`d Ag4' 41(2) . . .
Ag2' Ag2`d Ag4' 41(2) . . 5_665
Ag2' Ag2`d I1 56(8) . . 5_665
Ag2' Ag2`d I2 157(8) . . .
Ag2' Ag2`d S2 85(5) . . .
Ag2' Ag2`d S2 85(5) . . 2_555
Ag2' Ag2`d Ag1d 105(7) . . 3_554
Ag2' Ag2`d Ag1d 105(7) . . 4_555
Ag2' Ag2`d Ag2d 134(8) . . .
Ag2' Ag2`d Ag2``d 121(8) . . .
Ag2' Ag2`d Ag4d 46(1) . . 5_665
Ag2' Ag2`d Ag4d 46(1) . . 6_665
Ag2'' Ag2`d Ag4 95.0(8) . . .
Ag2'' Ag2`d Ag4 114.9(9) . . 5_665
Ag2'' Ag2`d Ag4 95.0(8) . . 2_555
Ag2'' Ag2`d Ag4 114.9(9) . . 6_665
Ag2'' Ag2`d Ag4' 103.1(5) . . .
Ag2'' Ag2`d Ag4' 103.1(5) . . 5_665
Ag2'' Ag2`d I1 175.8(6) . . 5_665
Ag2'' Ag2`d I2 83.6(6) . . .
Ag2'' Ag2`d S2 60.6(3) . . .
Ag2'' Ag2`d S2 60.6(3) . . 2_555
Ag2'' Ag2`d Ag1d 124.5(5) . . 3_554
Ag2'' Ag2`d Ag1d 124.5(5) . . 4_555
Ag2'' Ag2`d Ag2d 14.2(6) . . .
Ag2'' Ag2`d Ag2``d 1.6(6) . . .
Ag2'' Ag2`d Ag4d 115.3(4) . . 5_665
Ag2'' Ag2`d Ag4d 115.3(4) . . 6_665
Ag4 Ag2`d Ag4 77.0(7) . . 5_665
Ag4 Ag2`d Ag4 59.9(7) . . 2_555
Ag4 Ag2`d Ag4 26.2(9) . . 6_665
Ag4 Ag2`d Ag4' 12.8(6) . . .
Ag4 Ag2`d Ag4' 69.6(6) . . 5_665
Ag4 Ag2`d I1 81.4(5) . . 5_665
Ag4 Ag2`d I2 150.0(5) . . .
Ag4 Ag2`d S2 47.5(4) . . .
Ag4 Ag2`d S2 96.1(5) . . 2_555
Ag4 Ag2`d Ag1d 139.2(5) . . 3_554
Ag4 Ag2`d Ag1d 102.5(5) . . 4_555
Ag4 Ag2`d Ag2d 107.2(5) . . .
Ag4 Ag2`d Ag2``d 96.4(5) . . .
Ag4 Ag2`d Ag4d 80.4(4) . . 5_665
Ag4 Ag2`d Ag4d 29.0(6) . . 6_665
Ag4 Ag2`d Ag4 77.0(7) 5_665 . .
Ag4 Ag2`d Ag4 26.2(9) 5_665 . 2_555
Ag4 Ag2`d Ag4 84.6(8) 5_665 . 6_665
Ag4 Ag2`d Ag4' 82.8(7) 5_665 . .
Ag4 Ag2`d Ag4' 13.9(8) 5_665 . 5_665
Ag4 Ag2`d I1 62.4(7) 5_665 . 5_665
Ag4 Ag2`d I2 130.7(6) 5_665 . .
Ag4 Ag2`d S2 120.2(7) 5_665 . .
Ag4 Ag2`d S2 56.5(7) 5_665 . 2_555
Ag4 Ag2`d Ag1d 77.1(7) 5_665 . 3_554
Ag4 Ag2`d Ag1d 120.2(8) 5_665 . 4_555
Ag4 Ag2`d Ag2d 123.8(7) 5_665 . .
Ag4 Ag2`d Ag2``d 115.9(7) 5_665 . .
Ag4 Ag2`d Ag4d 3.4(6) 5_665 . 5_665
Ag4 Ag2`d Ag4d 87.4(5) 5_665 . 6_665
Ag4 Ag2`d Ag4 59.9(7) 2_555 . .
Ag4 Ag2`d Ag4 26.2(9) 2_555 . 5_665
Ag4 Ag2`d Ag4 77.0(7) 2_555 . 6_665
Ag4 Ag2`d Ag4' 69.6(6) 2_555 . .
Ag4 Ag2`d Ag4' 12.8(6) 2_555 . 5_665
Ag4 Ag2`d I1 81.4(5) 2_555 . 5_665
Ag4 Ag2`d I2 150.0(5) 2_555 . .
Ag4 Ag2`d S2 96.1(5) 2_555 . .
Ag4 Ag2`d S2 47.5(4) 2_555 . 2_555
Ag4 Ag2`d Ag1d 102.5(5) 2_555 . 3_554
Ag4 Ag2`d Ag1d 139.2(5) 2_555 . 4_555
Ag4 Ag2`d Ag2d 107.2(5) 2_555 . .
Ag4 Ag2`d Ag2``d 96.4(5) 2_555 . .
Ag4 Ag2`d Ag4d 29.0(6) 2_555 . 5_665
Ag4 Ag2`d Ag4d 80.4(4) 2_555 . 6_665
Ag4 Ag2`d Ag4 26.2(9) 6_665 . .
Ag4 Ag2`d Ag4 84.6(8) 6_665 . 5_665
Ag4 Ag2`d Ag4 77.0(7) 6_665 . 2_555
Ag4 Ag2`d Ag4' 13.9(8) 6_665 . .
Ag4 Ag2`d Ag4' 82.8(7) 6_665 . 5_665
Ag4 Ag2`d I1 62.4(7) 6_665 . 5_665
Ag4 Ag2`d I2 130.7(6) 6_665 . .
Ag4 Ag2`d S2 56.5(7) 6_665 . .
Ag4 Ag2`d S2 120.2(7) 6_665 . 2_555
Ag4 Ag2`d Ag1d 120.2(8) 6_665 . 3_554
Ag4 Ag2`d Ag1d 77.1(7) 6_665 . 4_555
Ag4 Ag2`d Ag2d 123.8(7) 6_665 . .
Ag4 Ag2`d Ag2``d 115.9(7) 6_665 . .
Ag4 Ag2`d Ag4d 87.4(5) 6_665 . 5_665
Ag4 Ag2`d Ag4d 3.4(6) 6_665 . 6_665
Ag4' Ag2`d Ag4' 77.8(6) . . 5_665
Ag4' Ag2`d I1 73.7(1) . . 5_665
Ag4' Ag2`d I2 139.9(4) . . .
Ag4' Ag2`d S2 48.4(3) . . .
Ag4' Ag2`d S2 108.7(3) . . 2_555
Ag4' Ag2`d Ag1d 132.39(8) . . 3_554
Ag4' Ag2`d Ag1d 89.7(3) . . 4_555
Ag4' Ag2`d Ag2d 113.7(2) . . .
Ag4' Ag2`d Ag2``d 104.28(9) . . .
Ag4' Ag2`d Ag4d 86.0(4) . . 5_665
Ag4' Ag2`d Ag4d 16.4(2) . . 6_665
Ag4' Ag2`d Ag4' 77.8(6) 5_665 . .
Ag4' Ag2`d I1 73.7(1) 5_665 . 5_665
Ag4' Ag2`d I2 139.9(4) 5_665 . .
Ag4' Ag2`d S2 108.7(3) 5_665 . .
Ag4' Ag2`d S2 48.4(3) 5_665 . 2_555
Ag4' Ag2`d Ag1d 89.7(3) 5_665 . 3_554
Ag4' Ag2`d Ag1d 132.39(8) 5_665 . 4_555
Ag4' Ag2`d Ag2d 113.7(2) 5_665 . .
Ag4' Ag2`d Ag2``d 104.28(9) 5_665 . .
Ag4' Ag2`d Ag4d 16.4(2) 5_665 . 5_665
Ag4' Ag2`d Ag4d 86.0(4) 5_665 . 6_665
I1 Ag2`d I2 100.65(2) 5_665 . .
I1 Ag2`d S2 117.49(3) 5_665 . .
I1 Ag2`d S2 117.49(3) 5_665 . 2_555
I1 Ag2`d Ag1d 58.67(1) 5_665 . 3_554
I1 Ag2`d Ag1d 58.67(1) 5_665 . 4_555
I1 Ag2`d Ag2d 170.02(1) 5_665 . .
I1 Ag2`d Ag2``d 177.40(1) 5_665 . .
I1 Ag2`d Ag4d 62.10(1) 5_665 . 5_665
I1 Ag2`d Ag4d 62.10(1) 5_665 . 6_665
I2 Ag2`d S2 108.78(3) . . .
I2 Ag2`d S2 108.78(3) . . 2_555
I2 Ag2`d Ag1d 56.36(1) . . 3_554
I2 Ag2`d Ag1d 56.36(1) . . 4_555
I2 Ag2`d Ag2d 69.37(1) . . .
I2 Ag2`d Ag2``d 81.96(1) . . .
I2 Ag2`d Ag4d 127.27(1) . . 5_665
I2 Ag2`d Ag4d 127.27(1) . . 6_665
S2 Ag2`d S2 103.32(4) . . 2_555
S2 Ag2`d Ag1d 159.72(3) . . 3_554
S2 Ag2`d Ag1d 95.17(3) . . 4_555
S2 Ag2`d Ag2d 67.50(3) . . .
S2 Ag2`d Ag2``d 61.32(3) . . .
S2 Ag2`d Ag4d 123.56(3) . . 5_665
S2 Ag2`d Ag4d 56.04(3) . . 6_665
S2 Ag2`d S2 103.32(4) 2_555 . .
S2 Ag2`d Ag1d 95.17(3) 2_555 . 3_554
S2 Ag2`d Ag1d 159.72(3) 2_555 . 4_555
S2 Ag2`d Ag2d 67.50(3) 2_555 . .
S2 Ag2`d Ag2``d 61.32(3) 2_555 . .
S2 Ag2`d Ag4d 56.04(3) 2_555 . 5_665
S2 Ag2`d Ag4d 123.56(3) 2_555 . 6_665
Ag1d Ag2`d Ag1d 65.4311 3_554 . 4_555
Ag1d Ag2`d Ag2d 113.415 3_554 . .
Ag1d Ag2`d Ag2``d 123.328 3_554 . .
Ag1d Ag2`d Ag4d 73.9315 3_554 . 5_665
Ag1d Ag2`d Ag4d 119.28 3_554 . 6_665
Ag1d Ag2`d Ag1d 65.4311 4_555 . 3_554
Ag1d Ag2`d Ag2d 113.415 4_555 . .
Ag1d Ag2`d Ag2``d 123.328 4_555 . .
Ag1d Ag2`d Ag4d 119.28 4_555 . 5_665
Ag1d Ag2`d Ag4d 73.9315 4_555 . 6_665
Ag2d Ag2`d Ag2``d 12.5855 . . .
Ag2d Ag2`d Ag4d 123.533 . . 5_665
Ag2d Ag2`d Ag4d 123.533 . . 6_665
Ag2``d Ag2`d Ag4d 116.324 . . 5_665
Ag2``d Ag2`d Ag4d 116.324 . . 6_665
Ag4d Ag2`d Ag4d 90.2292 5_665 . 6_665
Ag4d Ag2`d Ag4d 90.2292 6_665 . 5_665
Ag1 Ag2``d Ag1 78.34(7) . . 2_555
Ag1 Ag2``d Ag2 120(1) . . .
Ag1 Ag2``d Ag2' 109.7(7) . . .
Ag1 Ag2``d Ag2'' 43(3) . . .
Ag1 Ag2``d I2 140.59(5) . . .
Ag1 Ag2``d I2 99.18(5) . . 5_565
Ag1 Ag2``d S1 43.74(5) . . .
Ag1 Ag2``d S2 50.70(6) . . .
Ag1 Ag2``d S2 113.13(6) . . 2_555
Ag1 Ag2``d Ag1d 1.45(5) . . .
Ag1 Ag2``d Ag1d 79.58(5) . . 2_555
Ag1 Ag2``d Ag2d 122.67(5) . . .
Ag1 Ag2``d Ag2`d 111.96(5) . . .
Ag1 Ag2``d Ag1 78.34(7) 2_555 . .
Ag1 Ag2``d Ag2 120(1) 2_555 . .
Ag1 Ag2``d Ag2' 109.7(7) 2_555 . .
Ag1 Ag2``d Ag2'' 43(3) 2_555 . .
Ag1 Ag2``d I2 140.59(5) 2_555 . .
Ag1 Ag2``d I2 99.18(5) 2_555 . 5_565
Ag1 Ag2``d S1 43.74(5) 2_555 . .
Ag1 Ag2``d S2 113.13(6) 2_555 . .
Ag1 Ag2``d S2 50.70(6) 2_555 . 2_555
Ag1 Ag2``d Ag1d 79.58(5) 2_555 . .
Ag1 Ag2``d Ag1d 1.45(5) 2_555 . 2_555
Ag1 Ag2``d Ag2d 122.67(5) 2_555 . .
Ag1 Ag2``d Ag2`d 111.96(5) 2_555 . .
Ag2 Ag2``d Ag2' 14(2) . . .
Ag2 Ag2``d Ag2'' 150(9) . . .
Ag2 Ag2``d I2 46(1) . . .
Ag2 Ag2``d I2 128(1) . . 5_565
Ag2 Ag2``d S1 151(1) . . .
Ag2 Ag2``d S2 70.5(7) . . .
Ag2 Ag2``d S2 70.5(7) . . 2_555
Ag2 Ag2``d Ag1d 120(1) . . .
Ag2 Ag2``d Ag1d 120(1) . . 2_555
Ag2 Ag2``d Ag2d 4(1) . . .
Ag2 Ag2``d Ag2`d 11(1) . . .
Ag2' Ag2``d Ag2'' 136(9) . . .
Ag2' Ag2``d I2 59.4(9) . . .
Ag2' Ag2``d I2 142.3(9) . . 5_565
Ag2' Ag2``d S1 137.1(9) . . .
Ag2' Ag2``d S2 64.0(4) . . .
Ag2' Ag2``d S2 64.0(4) . . 2_555
Ag2' Ag2``d Ag1d 110.1(6) . . .
Ag2' Ag2``d Ag1d 110.1(6) . . 2_555
Ag2' Ag2``d Ag2d 18.3(9) . . .
Ag2' Ag2``d Ag2`d 3.0(9) . . .
Ag2'' Ag2``d I2 164(8) . . .
Ag2'' Ag2``d I2 81(8) . . 5_565
Ag2'' Ag2``d S1 1(8) . . .
Ag2'' Ag2``d S2 93(5) . . .
Ag2'' Ag2``d S2 93(5) . . 2_555
Ag2'' Ag2``d Ag1d 44(3) . . .
Ag2'' Ag2``d Ag1d 44(3) . . 2_555
Ag2'' Ag2``d Ag2d 155(8) . . .
Ag2'' Ag2``d Ag2`d 139(8) . . .
I2 Ag2``d I2 82.87(2) . . 5_565
I2 Ag2``d S1 163.48(3) . . .
I2 Ag2``d S2 96.20(3) . . .
I2 Ag2``d S2 96.20(3) . . 2_555
I2 Ag2``d Ag1d 139.446 . . .
I2 Ag2``d Ag1d 139.446 . . 2_555
I2 Ag2``d Ag2d 41.12(1) . . .
I2 Ag2``d Ag2`d 56.41(1) . . .
I2 Ag2``d I2 82.87(2) 5_565 . .
I2 Ag2``d S1 80.61(3) 5_565 . .
I2 Ag2``d S2 125.60(3) 5_565 . .
I2 Ag2``d S2 125.60(3) 5_565 . 2_555
I2 Ag2``d Ag1d 98.28(1) 5_565 . .
I2 Ag2``d Ag1d 98.28(1) 5_565 . 2_555
I2 Ag2``d Ag2d 123.99(1) 5_565 . .
I2 Ag2``d Ag2`d 139.28(1) 5_565 . .
S1 Ag2``d S2 93.41(4) . . .
S1 Ag2``d S2 93.41(4) . . 2_555
S1 Ag2``d Ag1d 44.42(1) . . .
S1 Ag2``d Ag1d 44.42(1) . . 2_555
S1 Ag2``d Ag2d 155.40(3) . . .
S1 Ag2``d Ag2`d 140.11(3) . . .
S2 Ag2``d S2 108.65(4) . . 2_555
S2 Ag2``d Ag1d 50.41(3) . . .
S2 Ag2``d Ag1d 114.57(3) . . 2_555
S2 Ag2``d Ag2d 72.81(3) . . .
S2 Ag2``d Ag2`d 65.31(3) . . .
S2 Ag2``d S2 108.65(4) 2_555 . .
S2 Ag2``d Ag1d 114.57(3) 2_555 . .
S2 Ag2``d Ag1d 50.41(3) 2_555 . 2_555
S2 Ag2``d Ag2d 72.81(3) 2_555 . .
S2 Ag2``d Ag2`d 65.31(3) 2_555 . .
Ag1d Ag2``d Ag1d 80.8164 . . 2_555
Ag1d Ag2``d Ag2d 122.647 . . .
Ag1d Ag2``d Ag2`d 112.252 . . .
Ag1d Ag2``d Ag1d 80.8164 2_555 . .
Ag1d Ag2``d Ag2d 122.647 2_555 . .
Ag1d Ag2``d Ag2`d 112.252 2_555 . .
Ag2d Ag2``d Ag2`d 15.2882 . . .
Ag1 Ag3d Ag3 108(*) 8_454 . .
Ag1 Ag3d Ag3 108.7(8) 8_454 . 2_555
Ag1 Ag3d Ag3' 96(1) 8_454 . 5_565
Ag1 Ag3d Ag4 103.6(4) 8_454 . 3_544
Ag1 Ag3d Ag4 122.8(3) 8_454 . 7_455
Ag1 Ag3d Ag4 109.1(8) 8_454 . 8_454
Ag1 Ag3d Ag4' 108.5(4) 8_454 . 3_544
Ag1 Ag3d Ag4' 121.6(1) 8_454 . 7_455
Ag1 Ag3d I1 71.11(5) 8_454 . 7_454
Ag1 Ag3d I2 56.49(5) 8_454 . 5_565
Ag1 Ag3d S1 142.19(6) 8_454 . .
Ag1 Ag3d S2 51.71(6) 8_454 . 8_454
Ag1 Ag3d Ag1d 2.35(5) 8_454 . 8_454
Ag1 Ag3d Ag3d 107.01(5) 8_454 . 2_555
Ag1 Ag3d Ag4d 107.31(5) 8_454 . 3_544
Ag1 Ag3d Ag4d 122.28(5) 8_454 . 7_455
Ag1 Ag3d Ag4d 111.37(5) 8_454 . 8_454
Ag3 Ag3d Ag3 142(*) . . 2_555
Ag3 Ag3d Ag3' 151(*) . . 5_565
Ag3 Ag3d Ag4 48(*) . . 3_544
Ag3 Ag3d Ag4 124(*) . . 7_455
Ag3 Ag3d Ag4 18(*) . . 8_454
Ag3 Ag3d Ag4' 40(*) . . 3_544
Ag3 Ag3d Ag4' 117(*) . . 7_455
Ag3 Ag3d I1 50(*) . . 7_454
Ag3 Ag3d I2 136(*) . . 5_565
Ag3 Ag3d S1 90(*) . . .
Ag3 Ag3d S2 86(*) . . 8_454
Ag3 Ag3d Ag1d 111(*) . . 8_454
Ag3 Ag3d Ag3d 144(*) . . 2_555
Ag3 Ag3d Ag4d 51(*) . . 3_544
Ag3 Ag3d Ag4d 124(*) . . 7_455
Ag3 Ag3d Ag4d 21(*) . . 8_454
Ag3 Ag3d Ag3 142(*) 2_555 . .
Ag3 Ag3d Ag3' 14(2) 2_555 . 5_565
Ag3 Ag3d Ag4 113.5(9) 2_555 . 3_544
Ag3 Ag3d Ag4 19.4(9) 2_555 . 7_455
Ag3 Ag3d Ag4 133(1) 2_555 . 8_454
Ag3 Ag3d Ag4' 117(1) 2_555 . 3_544
Ag3 Ag3d Ag4' 31.1(7) 2_555 . 7_455
Ag3 Ag3d I1 157.1(7) 2_555 . 7_454
Ag3 Ag3d I2 74.2(7) 2_555 . 5_565
Ag3 Ag3d S1 66.0(9) 2_555 . .
Ag3 Ag3d S2 110.5(9) 2_555 . 8_454
Ag3 Ag3d Ag1d 106.4(8) 2_555 . 8_454
Ag3 Ag3d Ag3d 1.7(8) 2_555 . 2_555
Ag3 Ag3d Ag4d 108.2(7) 2_555 . 3_544
Ag3 Ag3d Ag4d 19.2(7) 2_555 . 7_455
Ag3 Ag3d Ag4d 129.4(7) 2_555 . 8_454
Ag3' Ag3d Ag4 112(2) 5_565 . 3_544
Ag3' Ag3d Ag4 28(1) 5_565 . 7_455
Ag3' Ag3d Ag4 138(2) 5_565 . 8_454
Ag3' Ag3d Ag4' 118(2) 5_565 . 3_544
Ag3' Ag3d Ag4' 35(2) 5_565 . 7_455
Ag3' Ag3d I1 158(2) 5_565 . 7_454
Ag3' Ag3d I2 71(2) 5_565 . 5_565
Ag3' Ag3d S1 80(1) 5_565 . .
Ag3' Ag3d S2 98(1) 5_565 . 8_454
Ag3' Ag3d Ag1d 94(1) 5_565 . 8_454
Ag3' Ag3d Ag3d 13(1) 5_565 . 2_555
Ag3' Ag3d Ag4d 107(2) 5_565 . 3_544
Ag3' Ag3d Ag4d 28(1) 5_565 . 7_455
Ag3' Ag3d Ag4d 134(2) 5_565 . 8_454
Ag4 Ag3d Ag4 95.7(9) 3_544 . 7_455
Ag4 Ag3d Ag4 30(1) 3_544 . 8_454
Ag4 Ag3d Ag4' 8.6(4) 3_544 . 3_544
Ag4 Ag3d Ag4' 82.6(7) 3_544 . 7_455
Ag4 Ag3d I1 88.1(6) 3_544 . 7_454
Ag4 Ag3d I2 159.9(3) 3_544 . 5_565
Ag4 Ag3d S1 112.8(3) 3_544 . .
Ag4 Ag3d S2 55.0(3) 3_544 . 8_454
Ag4 Ag3d Ag1d 105.2(4) 3_544 . 8_454
Ag4 Ag3d Ag3d 114.6(6) 3_544 . 2_555
Ag4 Ag3d Ag4d 5.5(6) 3_544 . 3_544
Ag4 Ag3d Ag4d 95.7(6) 3_544 . 7_455
Ag4 Ag3d Ag4d 27.1(4) 3_544 . 8_454
Ag4 Ag3d Ag4 95.7(9) 7_455 . 3_544
Ag4 Ag3d Ag4 114(1) 7_455 . 8_454
Ag4 Ag3d Ag4' 98.4(9) 7_455 . 3_544
Ag4 Ag3d Ag4' 14.0(6) 7_455 . 7_455
Ag4 Ag3d I1 163.7(2) 7_455 . 7_454
Ag4 Ag3d I2 93.6(6) 7_455 . 5_565
Ag4 Ag3d S1 64.3(3) 7_455 . .
Ag4 Ag3d S2 107.5(3) 7_455 . 8_454
Ag4 Ag3d Ag1d 120.8(3) 7_455 . 8_454
Ag4 Ag3d Ag3d 21.0(6) 7_455 . 2_555
Ag4 Ag3d Ag4d 90.3(6) 7_455 . 3_544
Ag4 Ag3d Ag4d 0.6(2) 7_455 . 7_455
Ag4 Ag3d Ag4d 110.0(6) 7_455 . 8_454
Ag4 Ag3d Ag4 30(1) 8_454 . 3_544
Ag4 Ag3d Ag4 114(1) 8_454 . 7_455
Ag4 Ag3d Ag4' 22(1) 8_454 . 3_544
Ag4 Ag3d Ag4' 104(1) 8_454 . 7_455
Ag4 Ag3d I1 64(1) 8_454 . 7_454
Ag4 Ag3d I2 152(1) 8_454 . 5_565
Ag4 Ag3d S1 98.1(5) 8_454 . .
Ag4 Ag3d S2 74.1(5) 8_454 . 8_454
Ag4 Ag3d Ag1d 111.3(8) 8_454 . 8_454
Ag4 Ag3d Ag3d 135(1) 8_454 . 2_555
Ag4 Ag3d Ag4d 33(1) 8_454 . 3_544
Ag4 Ag3d Ag4d 114(1) 8_454 . 7_455
Ag4 Ag3d Ag4d 4(1) 8_454 . 8_454
Ag4' Ag3d Ag4' 86.1(7) 3_544 . 7_455
Ag4' Ag3d I1 83.3(7) 3_544 . 7_454
Ag4' Ag3d I2 164.6(5) 3_544 . 5_565
Ag4' Ag3d S1 106.5(2) 3_544 . .
Ag4' Ag3d S2 62.0(1) 3_544 . 8_454
Ag4' Ag3d Ag1d 110.3(3) 3_544 . 8_454
Ag4' Ag3d Ag3d 118.4(7) 3_544 . 2_555
Ag4' Ag3d Ag4d 11.1(6) 3_544 . 3_544
Ag4' Ag3d Ag4d 98.5(7) 3_544 . 7_455
Ag4' Ag3d Ag4d 19.0(5) 3_544 . 8_454
Ag4' Ag3d Ag4' 86.1(7) 7_455 . 3_544
Ag4' Ag3d I1 165.7(2) 7_455 . 7_454
Ag4' Ag3d I2 104.4(3) 7_455 . 5_565
Ag4' Ag3d S1 74.29(8) 7_455 . .
Ag4' Ag3d S2 95.8(1) 7_455 . 8_454
Ag4' Ag3d Ag1d 119.94(9) 7_455 . 8_454
Ag4' Ag3d Ag3d 32.3(3) 7_455 . 2_555
Ag4' Ag3d Ag4d 77.2(3) 7_455 . 3_544
Ag4' Ag3d Ag4d 13.8(2) 7_455 . 7_455
Ag4' Ag3d Ag4d 99.7(3) 7_455 . 8_454
I1 Ag3d I2 87.96(1) 7_454 . 5_565
I1 Ag3d S1 99.63(2) 7_454 . .
I1 Ag3d S2 87.61(3) 7_454 . 8_454
I1 Ag3d Ag1d 72.99(1) 7_454 . 8_454
I1 Ag3d Ag3d 156.53(1) 7_454 . 2_555
I1 Ag3d Ag4d 93.16(1) 7_454 . 3_544
I1 Ag3d Ag4d 164.31(1) 7_454 . 7_455
I1 Ag3d Ag4d 67.85(1) 7_454 . 8_454
I2 Ag3d S1 87.34(4) 5_565 . .
I2 Ag3d S2 105.13(3) 5_565 . 8_454
I2 Ag3d Ag1d 54.78(1) 5_565 . 8_454
I2 Ag3d Ag3d 72.7438 5_565 . 2_555
I2 Ag3d Ag4d 162.33(1) 5_565 . 3_544
I2 Ag3d Ag4d 93.3647 5_565 . 7_455
I2 Ag3d Ag4d 155.784 5_565 . 8_454
S1 Ag3d S2 165.88(5) . . 8_454
S1 Ag3d Ag1d 141.04(4) . . 8_454
S1 Ag3d Ag3d 66.98(2) . . 2_555
S1 Ag3d Ag4d 109.79(4) . . 3_544
S1 Ag3d Ag4d 64.86(2) . . 7_455
S1 Ag3d Ag4d 97.46(3) . . 8_454
S2 Ag3d Ag1d 52.71(3) 8_454 . 8_454
S2 Ag3d Ag3d 109.92(3) 8_454 . 2_555
S2 Ag3d Ag4d 57.35(3) 8_454 . 3_544
S2 Ag3d Ag4d 107.06(3) 8_454 . 7_455
S2 Ag3d Ag4d 73.92(3) 8_454 . 8_454
Ag1d Ag3d Ag3d 104.715 8_454 . 2_555
Ag1d Ag3d Ag4d 108.796 8_454 . 3_544
Ag1d Ag3d Ag4d 120.194 8_454 . 7_455
Ag1d Ag3d Ag4d 113.586 8_454 . 8_454
Ag3d Ag3d Ag4d 109.311 2_555 . 3_544
Ag3d Ag3d Ag4d 20.7243 2_555 . 7_455
Ag3d Ag3d Ag4d 130.929 2_555 . 8_454
Ag4d Ag3d Ag4d 90.2968 3_544 . 7_455
Ag4d Ag3d Ag4d 30.0095 3_544 . 8_454
Ag4d Ag3d Ag4d 90.2968 7_455 . 3_544
Ag4d Ag3d Ag4d 110.205 7_455 . 8_454
Ag4d Ag3d Ag4d 30.0095 8_454 . 3_544
Ag4d Ag3d Ag4d 110.205 8_454 . 7_455
Ag2' Ag4d Ag2' 92.0(8) . . 5_665
Ag2' Ag4d Ag3 71.8(9) . . 3_555
Ag2' Ag4d Ag3 127.3(7) . . 7_555
Ag2' Ag4d Ag3 122(2) . . 8_555
Ag2' Ag4d Ag3' 120.3(8) . . 3_545
Ag2' Ag4d Ag3' 88.1(4) . . 7_565
Ag2' Ag4d Ag4 60(3) . . .
Ag2' Ag4d Ag4 41.1(9) . . 6_665
Ag2' Ag4d Ag4' 47(1) . . .
Ag2' Ag4d I1 88.7(3) . . .
Ag2' Ag4d S1 174.6(5) . . 7_555
Ag2' Ag4d S2 49.0(6) . . .
Ag2' Ag4d S2 103.5(5) . . 6_665
Ag2' Ag4d Ag2`d 94.1(5) . . 5_665
Ag2' Ag4d Ag3d 73.4(3) . . 3_555
Ag2' Ag4d Ag3d 126.8(5) . . 7_555
Ag2' Ag4d Ag3d 121.0(6) . . 8_555
Ag2' Ag4d Ag4d 49.3(3) . . 6_665
Ag2' Ag4d Ag2' 92.0(8) 5_665 . .
Ag2' Ag4d Ag3 105(1) 5_665 . 3_555
Ag2' Ag4d Ag3 140.8(9) 5_665 . 7_555
Ag2' Ag4d Ag3 131(2) 5_665 . 8_555
Ag2' Ag4d Ag3' 145.0(9) 5_665 . 3_545
Ag2' Ag4d Ag3' 113.6(6) 5_665 . 7_565
Ag2' Ag4d Ag4 32(4) 5_665 . .
Ag2' Ag4d Ag4 97(1) 5_665 . 6_665
Ag2' Ag4d Ag4' 98(2) 5_665 . .
Ag2' Ag4d I1 60.3(5) 5_665 . .
Ag2' Ag4d S1 93.4(7) 5_665 . 7_555
Ag2' Ag4d S2 134.8(7) 5_665 . .
Ag2' Ag4d S2 60.2(5) 5_665 . 6_665
Ag2' Ag4d Ag2`d 2.3(7) 5_665 . 5_665
Ag2' Ag4d Ag3d 105.4(4) 5_665 . 3_555
Ag2' Ag4d Ag3d 141.2(7) 5_665 . 7_555
Ag2' Ag4d Ag3d 132.7(5) 5_665 . 8_555
Ag2' Ag4d Ag4d 101.2(5) 5_665 . 6_665
Ag3 Ag4d Ag3 90(1) 3_555 . 7_555
Ag3 Ag4d Ag3 118(2) 3_555 . 8_555
Ag3 Ag4d Ag3' 98(1) 3_555 . 3_545
Ag3 Ag4d Ag3' 18(1) 3_555 . 7_565
Ag3 Ag4d Ag4 89(7) 3_555 . .
Ag3 Ag4d Ag4 31(1) 3_555 . 6_665
Ag3 Ag4d Ag4' 26(2) 3_555 . .
Ag3 Ag4d I1 156(1) 3_555 . .
Ag3 Ag4d S1 107.4(9) 3_555 . 7_555
Ag3 Ag4d S2 85.4(6) 3_555 . .
Ag3 Ag4d S2 54.9(6) 3_555 . 6_665
Ag3 Ag4d Ag2`d 105.1(9) 3_555 . 5_665
Ag3 Ag4d Ag3d 2(1) 3_555 . 3_555
Ag3 Ag4d Ag3d 91(1) 3_555 . 7_555
Ag3 Ag4d Ag3d 117(1) 3_555 . 8_555
Ag3 Ag4d Ag4d 22.5(9) 3_555 . 6_665
Ag3 Ag4d Ag3 90(1) 7_555 . 3_555
Ag3 Ag4d Ag3 31(2) 7_555 . 8_555
Ag3 Ag4d Ag3' 13.3(8) 7_555 . 3_545
Ag3 Ag4d Ag3' 73.0(6) 7_555 . 7_565
Ag3 Ag4d Ag4 172(3) 7_555 . .
Ag3 Ag4d Ag4 113(1) 7_555 . 6_665
Ag3 Ag4d Ag4' 109(2) 7_555 . .
Ag3 Ag4d I1 113.9(5) 7_555 . .
Ag3 Ag4d S1 47.4(6) 7_555 . 7_555
Ag3 Ag4d S2 81.5(6) 7_555 . .
Ag3 Ag4d S2 104.6(6) 7_555 . 6_665
Ag3 Ag4d Ag2`d 138.6(6) 7_555 . 5_665
Ag3 Ag4d Ag3d 88.5(5) 7_555 . 3_555
Ag3 Ag4d Ag3d 1.5(6) 7_555 . 7_555
Ag3 Ag4d Ag3d 29.8(5) 7_555 . 8_555
Ag3 Ag4d Ag4d 105.1(5) 7_555 . 6_665
Ag3 Ag4d Ag3 118(2) 8_555 . 3_555
Ag3 Ag4d Ag3 31(2) 8_555 . 7_555
Ag3 Ag4d Ag3' 20(2) 8_555 . 3_545
Ag3 Ag4d Ag3' 103(2) 8_555 . 7_565
Ag3 Ag4d Ag4 153(7) 8_555 . .
Ag3 Ag4d Ag4 132(2) 8_555 . 6_665
Ag3 Ag4d Ag4' 130(2) 8_555 . .
Ag3 Ag4d I1 84(2) 8_555 . .
Ag3 Ag4d S1 54(1) 8_555 . 7_555
Ag3 Ag4d S2 73(1) 8_555 . .
Ag3 Ag4d S2 130(2) 8_555 . 6_665
Ag3 Ag4d Ag2`d 130(1) 8_555 . 5_665
Ag3 Ag4d Ag3d 117(2) 8_555 . 3_555
Ag3 Ag4d Ag3d 29(2) 8_555 . 7_555
Ag3 Ag4d Ag3d 2(2) 8_555 . 8_555
Ag3 Ag4d Ag4d 127(2) 8_555 . 6_665
Ag3' Ag4d Ag3' 82.8(7) 3_545 . 7_565
Ag3' Ag4d Ag4 173(7) 3_545 . .
Ag3' Ag4d Ag4 116(1) 3_545 . 6_665
Ag3' Ag4d Ag4' 113(2) 3_545 . .
Ag3' Ag4d I1 104.2(6) 3_545 . .
Ag3' Ag4d S1 54.3(6) 3_545 . 7_555
Ag3' Ag4d S2 72.0(6) 3_545 . .
Ag3' Ag4d S2 117.9(5) 3_545 . 6_665
Ag3' Ag4d Ag2`d 143.3(6) 3_545 . 5_665
Ag3' Ag4d Ag3d 97.2(6) 3_545 . 3_555
Ag3' Ag4d Ag3d 11.8(5) 3_545 . 7_555
Ag3' Ag4d Ag3d 18.7(6) 3_545 . 8_555
Ag3' Ag4d Ag4d 109.8(6) 3_545 . 6_665
Ag3' Ag4d Ag3' 82.8(7) 7_565 . 3_545
Ag3' Ag4d Ag4 105(7) 7_565 . .
Ag3' Ag4d Ag4 49(1) 7_565 . 6_665
Ag3' Ag4d Ag4' 43(2) 7_565 . .
Ag3' Ag4d I1 173.0(3) 7_565 . .
Ag3' Ag4d S1 90.4(3) 7_565 . 7_555
Ag3' Ag4d S2 90.1(4) 7_565 . .
Ag3' Ag4d S2 55.4(4) 7_565 . 6_665
Ag3' Ag4d Ag2`d 112.9(3) 7_565 . 5_665
Ag3' Ag4d Ag3d 16.7(3) 7_565 . 3_555
Ag3' Ag4d Ag3d 74.2(3) 7_565 . 7_555
Ag3' Ag4d Ag3d 101.5(3) 7_565 . 8_555
Ag3' Ag4d Ag4d 39.9(3) 7_565 . 6_665
Ag4 Ag4d Ag4 70(6) . . 6_665
Ag4 Ag4d Ag4' 73(7) . . .
Ag4 Ag4d I1 68(7) . . .
Ag4 Ag4d S1 125(3) . . 7_555
Ag4 Ag4d S2 107(3) . . .
Ag4 Ag4d S2 68(5) . . 6_665
Ag4 Ag4d Ag2`d 34(4) . . 5_665
Ag4 Ag4d Ag3d 90(7) . . 3_555
Ag4 Ag4d Ag3d 173(3) . . 7_555
Ag4 Ag4d Ag3d 154(7) . . 8_555
Ag4 Ag4d Ag4d 76(7) . . 6_665
Ag4 Ag4d Ag4 70(6) 6_665 . .
Ag4 Ag4d Ag4' 6(2) 6_665 . .
Ag4 Ag4d I1 126(1) 6_665 . .
Ag4 Ag4d S1 138.6(9) 6_665 . 7_555
Ag4 Ag4d S2 69.5(6) 6_665 . .
Ag4 Ag4d S2 71.2(6) 6_665 . 6_665
Ag4 Ag4d Ag2`d 98.1(8) 6_665 . 5_665
Ag4 Ag4d Ag3d 33(1) 6_665 . 3_555
Ag4 Ag4d Ag3d 113(1) 6_665 . 7_555
Ag4 Ag4d Ag3d 130.3(8) 6_665 . 8_555
Ag4 Ag4d Ag4d 9(1) 6_665 . 6_665
Ag4' Ag4d I1 132(2) . . .
Ag4' Ag4d S1 133(2) . . 7_555
Ag4' Ag4d S2 72.3(1) . . .
Ag4' Ag4d S2 67.6(1) . . 6_665
Ag4' Ag4d Ag2`d 99(1) . . 5_665
Ag4' Ag4d Ag3d 27(2) . . 3_555
Ag4' Ag4d Ag3d 110(2) . . 7_555
Ag4' Ag4d Ag3d 129(1) . . 8_555
Ag4' Ag4d Ag4d 4(2) . . 6_665
I1 Ag4d S1 93.39(3) . . 7_555
I1 Ag4d S2 92.51(3) . . .
I1 Ag4d S2 119.46(3) . . 6_665
I1 Ag4d Ag2`d 61.11(1) . . 5_665
I1 Ag4d Ag3d 157.14(1) . . 3_555
I1 Ag4d Ag3d 112.66(1) . . 7_555
I1 Ag4d Ag3d 85.56(1) . . 8_555
I1 Ag4d Ag4d 135.34(1) . . 6_665
S1 Ag4d S2 125.76(4) 7_555 . .
S1 Ag4d S2 79.83(5) 7_555 . 6_665
S1 Ag4d Ag2`d 91.25(2) 7_555 . 5_665
S1 Ag4d Ag3d 105.78(3) 7_555 . 3_555
S1 Ag4d Ag3d 47.84(2) 7_555 . 7_555
S1 Ag4d Ag3d 54.29(3) 7_555 . 8_555
S1 Ag4d Ag4d 129.93(3) 7_555 . 6_665
S2 Ag4d S2 139.32(4) . . 6_665
S2 Ag4d Ag2`d 137.07(3) . . 5_665
S2 Ag4d Ag3d 86.37(3) . . 3_555
S2 Ag4d Ag3d 80.54(3) . . 7_555
S2 Ag4d Ag3d 72.57(3) . . 8_555
S2 Ag4d Ag4d 72.13(3) . . 6_665
S2 Ag4d S2 139.32(4) 6_665 . .
S2 Ag4d Ag2`d 59.03(3) 6_665 . 5_665
S2 Ag4d Ag3d 54.21(3) 6_665 . 3_555
S2 Ag4d Ag3d 106.08(3) 6_665 . 7_555
S2 Ag4d Ag3d 129.87(3) 6_665 . 8_555
S2 Ag4d Ag4d 67.44(3) 6_665 . 6_665
Ag2`d Ag4d Ag3d 105.296 5_665 . 3_555
Ag2`d Ag4d Ag3d 139.086 5_665 . 7_555
Ag2`d Ag4d Ag3d 131.511 5_665 . 8_555
Ag2`d Ag4d Ag4d 102.14 5_665 . 6_665
Ag3d Ag4d Ag3d 89.7032 3_555 . 7_555
Ag3d Ag4d Ag3d 115.636 3_555 . 8_555
Ag3d Ag4d Ag4d 24.1571 3_555 . 6_665
Ag3d Ag4d Ag3d 89.7032 7_555 . 3_555
Ag3d Ag4d Ag3d 28.3465 7_555 . 8_555
Ag3d Ag4d Ag4d 105.915 7_555 . 6_665
Ag3d Ag4d Ag3d 115.636 8_555 . 3_555
Ag3d Ag4d Ag3d 28.3464 8_555 . 7_555
Ag3d Ag4d Ag4d 125.833 8_555 . 6_665

loop_
_geom_bond_atom_site_label_1
_geom_bond_atom_site_label_2
_geom_bond_distance
_geom_bond_site_symmetry_1
_geom_bond_site_symmetry_2
Ag1 Ag2' 3.40(2) . 3_545
Ag1 Ag2'' 3.09(3) . .
Ag1 Ag3 3.48(3) . 2_555
Ag1 Ag3 3.16(3) . 8_555
Ag1 Ag3' 3.37(2) . 3_545
Ag1 I1 3.129(3) . 7_455
Ag1 I2 3.008(3) . 3_545
Ag1 S1 2.474(3) . .
Ag1 S2 2.510(3) . .
Ag1 Ag1d 0.129(3) . .
Ag1 Ag2`d 3.354(2) . 3_545
Ag1 Ag2``d 3.165(3) . .
Ag1 Ag3d 3.127(3) . 8_555
Ag2 Ag2' 1.32(5) . .
Ag2 Ag2'' 1.25(6) . .
Ag2 Ag4 3.39(3) . 5_665
Ag2 Ag4 3.39(3) . 6_665
Ag2 I2 2.80(3) . .
Ag2 I2 3.44(3) . 5_565
Ag2 S2 2.43(2) . .
Ag2 S2 2.43(2) . 2_555
Ag2 Ag2d 0.11(3) . .
Ag2 Ag2`d 1.22(3) . .
Ag2 Ag2``d 1.16(4) . .
Ag2' Ag1 3.40(2) . 3_554
Ag2' Ag1 3.40(2) . 4_555
Ag2' Ag2 1.32(5) . .
Ag2' Ag2'' 2.49(5) . .
Ag2' Ag4 3.35(4) . .
Ag2' Ag4 2.47(4) . 5_665
Ag2' Ag4 3.35(4) . 2_555
Ag2' Ag4 2.47(4) . 6_665
Ag2' Ag4' 2.95(4) . .
Ag2' Ag4' 2.95(4) . 5_665
Ag2' I1 2.84(3) . 5_665
Ag2' I2 3.07(4) . .
Ag2' S2 2.64(1) . .
Ag2' S2 2.64(1) . 2_555
Ag2' Ag1d 3.29(2) . 3_554
Ag2' Ag1d 3.29(2) . 4_555
Ag2' Ag2d 1.43(4) . .
Ag2' Ag2`d 0.15(5) . .
Ag2' Ag2``d 2.42(3) . .
Ag2' Ag4d 3.48(3) . .
Ag2' Ag4d 2.69(3) . 5_665
Ag2' Ag4d 3.48(3) . 2_555
Ag2' Ag4d 2.69(3) . 6_665
Ag2'' Ag1 3.09(3) . .
Ag2'' Ag1 3.09(3) . 2_555
Ag2'' Ag2 1.25(6) . .
Ag2'' Ag2' 2.49(5) . .
Ag2'' I2 2.58(2) . 5_565
Ag2'' S1 3.34(5) . .
Ag2'' S2 2.56(1) . .
Ag2'' S2 2.56(1) . 2_555
Ag2'' Ag1d 3.19(3) . .
Ag2'' Ag1d 3.19(3) . 2_555
Ag2'' Ag2d 1.18(4) . .
Ag2'' Ag2`d 2.42(4) . .
Ag2'' Ag2``d 0.10(5) . .
Ag3 Ag1 3.48(3) . 2_555
Ag3 Ag1 3.16(3) . 8_454
Ag3 Ag3 2.08(8) . 2_555
Ag3 Ag3' 1.07(5) . 5_565
Ag3 Ag4 2.77(5) . 3_544
Ag3 Ag4 3.37(6) . 7_455
Ag3 Ag4 1.58(5) . 8_454
Ag3 Ag4' 2.01(3) . 3_544
Ag3 Ag4' 3.48(5) . 7_455
Ag3 I1 3.11(5) . 7_454
Ag3 I2 3.30(3) . 5_565
Ag3 S1 2.45(4) . .
Ag3 S2 2.46(3) . 8_454
Ag3 Ag1d 3.48(3) . 2_555
Ag3 Ag1d 3.18(3) . 8_454
Ag3 Ag3d 0.10(5) . .
Ag3 Ag3d 2.00(5) . 2_555
Ag3 Ag4d 2.76(3) . 3_544
Ag3 Ag4d 3.10(5) . 7_455
Ag3 Ag4d 1.33(4) . 8_454
Ag3' Ag1 3.37(2) . 3_554
Ag3' Ag1 3.37(2) . 4_555
Ag3' Ag3 1.07(5) . 5_565
Ag3' Ag3 1.07(5) . 6_565
Ag3' Ag4 2.49(3) . 3_554
Ag3' Ag4 3.34(4) . 7_465
Ag3' Ag4 2.49(3) . 4_555
Ag3' Ag4 3.34(4) . 8_464
Ag3' Ag4' 2.69(3) . 3_554
Ag3' Ag4' 2.69(3) . 7_465
Ag3' I2 3.04(3) . .
Ag3' S1 2.47(2) . 5_565
Ag3' S2 2.77(2) . 3_554
Ag3' S2 2.77(2) . 4_555
Ag3' Ag1d 3.35(2) . 3_554
Ag3' Ag1d 3.35(2) . 4_555
Ag3' Ag3d 0.983(5) . 5_565
Ag3' Ag3d 0.983(5) . 6_565
Ag3' Ag4d 2.22(1) . 3_554
Ag3' Ag4d 3.26(2) . 7_465
Ag3' Ag4d 2.22(1) . 4_555
Ag3' Ag4d 3.26(2) . 8_464
Ag4 Ag2 3.39(3) . 5_665
Ag4 Ag2' 3.35(4) . .
Ag4 Ag2' 2.47(4) . 5_665
Ag4 Ag3 2.77(5) . 3_555
Ag4 Ag3 3.37(6) . 7_555
Ag4 Ag3 1.58(5) . 8_555
Ag4 Ag3' 2.49(3) . 3_545
Ag4 Ag3' 3.34(4) . 7_565
Ag4 Ag4 3.47(4) . 2_555
Ag4 Ag4 1.62(4) . 6_665
Ag4 Ag4' 0.83(3) . .
Ag4 I1 2.86(3) . .
Ag4 S1 3.15(3) . 7_555
Ag4 S2 2.57(1) . .
Ag4 S2 2.47(3) . 6_665
Ag4 Ag2d 3.48(2) . 5_665
Ag4 Ag2`d 3.47(2) . .
Ag4 Ag2`d 2.57(2) . 5_665
Ag4 Ag3d 2.84(3) . 3_555
Ag4 Ag3d 3.32(3) . 7_555
Ag4 Ag3d 1.67(3) . 8_555
Ag4 Ag4d 0.27(3) . .
Ag4 Ag4d 1.70(3) . 6_665
Ag4' Ag2' 2.95(4) . .
Ag4' Ag2' 2.95(4) . 5_665
Ag4' Ag3 2.01(3) . 3_555
Ag4' Ag3 3.48(5) . 7_555
Ag4' Ag3 3.48(5) . 4_555
Ag4' Ag3 2.01(3) . 8_555
Ag4' Ag3' 2.69(3) . 3_545
Ag4' Ag3' 2.69(3) . 7_565
Ag4' Ag4 0.83(3) . .
Ag4' Ag4 0.83(3) . 6_665
Ag4' S2 2.368(2) . .
Ag4' S2 2.368(2) . 6_665
Ag4' Ag2`d 3.06(2) . .
Ag4' Ag2`d 3.06(2) . 5_665
Ag4' Ag3d 2.09(1) . 3_555
Ag4' Ag3d 3.44(2) . 7_555
Ag4' Ag3d 3.44(2) . 4_555
Ag4' Ag3d 2.09(1) . 8_555
Ag4' Ag4d 0.874(2) . .
Ag4' Ag4d 0.874(2) . 6_665
Sb S1 2.424(2) . 1_565
Sb S2 2.429(1) . 3_554
Sb S2 2.429(1) . 4_555
Ag1d Ag1 0.129(3) . .
Ag1d Ag2' 3.29(2) . 3_545
Ag1d Ag2'' 3.19(3) . .
Ag1d Ag3 3.48(3) . 2_555
Ag1d Ag3 3.18(3) . 8_555
Ag1d Ag3' 3.35(2) . 3_545
Ag1d I1 3.0359(5) . 7_455
Ag1d I2 2.9293(5) . 3_545
Ag1d S1 2.540(1) . .
Ag1d S2 2.560(1) . .
Ag1d Ag2`d 3.2461 . 3_545
Ag1d Ag2``d 3.2655 . .
Ag1d Ag3d 3.1395 . 8_555
Ag2d Ag2 0.11(3) . .
Ag2d Ag2' 1.43(4) . .
Ag2d Ag2'' 1.18(4) . .
Ag2d Ag4 3.48(2) . 5_665
Ag2d Ag4 3.48(2) . 6_665
Ag2d I2 2.7559(6) . .
Ag2d I2 3.3315(6) . 5_565
Ag2d S2 2.463(1) . .
Ag2d S2 2.463(1) . 2_555
Ag2d Ag2`d 1.3175 . .
Ag2d Ag2``d 1.0887 . .
Ag2`d Ag1 3.354(2) . 3_554
Ag2`d Ag1 3.354(2) . 4_555
Ag2`d Ag2 1.22(3) . .
Ag2`d Ag2' 0.15(5) . .
Ag2`d Ag2'' 2.42(4) . .
Ag2`d Ag4 3.47(2) . .
Ag2`d Ag4 2.57(2) . 5_665
Ag2`d Ag4 3.47(2) . 2_555
Ag2`d Ag4 2.57(2) . 6_665
Ag2`d Ag4' 3.06(2) . .
Ag2`d Ag4' 3.06(2) . 5_665
Ag2`d I1 2.9240(7) . 5_665
Ag2`d I2 2.9289(6) . .
Ag2`d S2 2.645(1) . .
Ag2`d S2 2.645(1) . 2_555
Ag2`d Ag1d 3.2461 . 3_554
Ag2`d Ag1d 3.2461 . 4_555
Ag2`d Ag2d 1.3175 . .
Ag2`d Ag2``d 2.336 . .
Ag2`d Ag4d 2.7942 . 5_665
Ag2`d Ag4d 2.7942 . 6_665
Ag2``d Ag1 3.165(3) . .
Ag2``d Ag1 3.165(3) . 2_555
Ag2``d Ag2 1.16(4) . .
Ag2``d Ag2' 2.42(3) . .
Ag2``d Ag2'' 0.10(5) . .
Ag2``d I2 3.4814(6) . .
Ag2``d I2 2.5981(6) . 5_565
Ag2``d S1 3.439(2) . .
Ag2``d S2 2.554(1) . .
Ag2``d S2 2.554(1) . 2_555
Ag2``d Ag1d 3.2655 . .
Ag2``d Ag1d 3.2655 . 2_555
Ag2``d Ag2d 1.0887 . .
Ag2``d Ag2`d 2.336 . .
Ag3d Ag1 3.127(3) . 8_454
Ag3d Ag3 0.10(5) . .
Ag3d Ag3 2.00(5) . 2_555
Ag3d Ag3' 0.983(5) . 5_565
Ag3d Ag4 2.84(3) . 3_544
Ag3d Ag4 3.32(3) . 7_455
Ag3d Ag4 1.67(3) . 8_454
Ag3d Ag4' 2.09(1) . 3_544
Ag3d Ag4' 3.44(2) . 7_455
Ag3d I1 3.1772(3) . 7_454
Ag3d I2 3.2259(6) . 5_565
Ag3d S1 2.447(2) . .
Ag3d S2 2.465(1) . 8_454
Ag3d Ag1d 3.1395 . 8_454
Ag3d Ag3d 1.9139 . 2_555
Ag3d Ag4d 2.8259 . 3_544
Ag3d Ag4d 3.0455 . 7_455
Ag3d Ag4d 1.4265 . 8_454
Ag4d Ag2' 3.48(3) . .
Ag4d Ag2' 2.69(3) . 5_665
Ag4d Ag3 2.76(3) . 3_555
Ag4d Ag3 3.10(5) . 7_555
Ag4d Ag3 1.33(4) . 8_555
Ag4d Ag3' 2.22(1) . 3_545
Ag4d Ag3' 3.26(2) . 7_565
Ag4d Ag4 0.27(3) . .
Ag4d Ag4 1.70(3) . 6_665
Ag4d Ag4' 0.874(2) . .
Ag4d I1 2.9515(6) . .
Ag4d S1 2.988(1) . 7_555
Ag4d S2 2.482(1) . .
Ag4d S2 2.558(1) . 6_665
Ag4d Ag2`d 2.7942 . 5_665
Ag4d Ag3d 2.8259 . 3_555
Ag4d Ag3d 3.0455 . 7_555
Ag4d Ag3d 1.4265 . 8_555
Ag4d Ag4d 1.7433 . 6_665
